data_7026817
loop_
_publ_author_name
'Brauchli, Sven Y.'
'Constable, Edwin C.'
'Harris, Kate'
'H\"aussinger, Daniel'
'Housecroft, Catherine E.'
'R\"osel, Pirmin J'
'Zampese, Jennifer A.'

_publ_section_title
;
 Towards catenanes using \p-stacking interactions and their influence on
 the spin-state of a bis(2,2':6',2&quot;terpyridine)iron(II) domain.
;
_journal_issue 44
_journal_name_full 'Dalton transactions (Cambridge, England : 2003)'
_journal_page_first 10739
_journal_page_last 10748
_journal_paper_doi 10.1039/c0dt00743a
_journal_volume 39
_journal_year 2010
_chemical_formula_moiety '4(C70 H54 N6 O4 Ru), 8(F6 P), 3(C2 H3 N), 2(H2 O)'
_chemical_formula_sum 'C286 H229 F48 N27 O18 P8 Ru4'
_chemical_formula_weight 5896.02
_space_group_IT_number 4
_symmetry_cell_setting monoclinic
_symmetry_space_group_name_Hall 'P 2yb'
_symmetry_space_group_name_H-M 'P 1 21 1'
_atom_sites_solution_hydrogens geom
_atom_sites_solution_primary direct
_atom_sites_solution_secondary difmap
_audit_creation_method SHELXL-97
_cell_angle_alpha 90.00
_cell_angle_beta 91.86(3)
_cell_angle_gamma 90.00
_cell_formula_units_Z 1
_cell_length_a 17.173(3)
_cell_length_b 19.832(4)
_cell_length_c 19.409(4)
_cell_measurement_reflns_used 42416
_cell_measurement_temperature 173(2)
_cell_measurement_theta_max 54.09
_cell_measurement_theta_min 2.93
_cell_volume 6607(2)
_computing_cell_refinement 'Stoe IPDS'
_computing_data_collection 'Stoe IPDS'
_computing_data_reduction 'Stoe IPDS'
_computing_molecular_graphics 'Bruker SHELXTL'
_computing_publication_material 'Bruker SHELXTL'
_computing_structure_refinement 'SHELXL-97 (Sheldrick, 1997)'
_computing_structure_solution 'SHELXS-97 (Sheldrick, 1990)'
_diffrn_ambient_temperature 173(2)
_diffrn_measured_fraction_theta_full 0.999
_diffrn_measured_fraction_theta_max 0.999
_diffrn_measurement_device_type 'Stoe IPDS'
_diffrn_measurement_method '\w scans'
_diffrn_radiation_monochromator graphite
_diffrn_radiation_source 'fine-focus sealed tube'
_diffrn_radiation_type MoK\a
_diffrn_radiation_wavelength 0.71073
_diffrn_reflns_av_R_equivalents 0.1787
_diffrn_reflns_av_sigmaI/netI 0.1246
_diffrn_reflns_limit_h_max 20
_diffrn_reflns_limit_h_min -20
_diffrn_reflns_limit_k_max 23
_diffrn_reflns_limit_k_min -23
_diffrn_reflns_limit_l_max 23
_diffrn_reflns_limit_l_min -23
_diffrn_reflns_number 68551
_diffrn_reflns_theta_full 25.05
_diffrn_reflns_theta_max 25.05
_diffrn_reflns_theta_min 1.47
_exptl_absorpt_coefficient_mu 0.376
_exptl_absorpt_correction_T_max 0.9925
_exptl_absorpt_correction_T_min 0.8342
_exptl_absorpt_correction_type multi-scan
_exptl_absorpt_process_details '(Blessing, 1951)'
_exptl_crystal_colour red
_exptl_crystal_density_diffrn 1.481
_exptl_crystal_density_method 'not measured'
_exptl_crystal_description plate
_exptl_crystal_F_000 3002
_exptl_crystal_size_max 0.50
_exptl_crystal_size_mid 0.50
_exptl_crystal_size_min 0.02
_refine_diff_density_max 1.203
_refine_diff_density_min -0.781
_refine_diff_density_rms 0.106
_refine_ls_abs_structure_details 'Flack H D (1983), Acta Cryst. A39, 876-881'
_refine_ls_abs_structure_Flack 0.54(3)
_refine_ls_extinction_coef 0.0072(6)
_refine_ls_extinction_expression Fc^*^=kFc[1+0.001xFc^2^\l^3^/sin(2\q)]^-1/4^
_refine_ls_extinction_method SHELXL
_refine_ls_goodness_of_fit_ref 1.046
_refine_ls_hydrogen_treatment constr
_refine_ls_matrix_type full
_refine_ls_number_parameters 1890
_refine_ls_number_reflns 23381
_refine_ls_number_restraints 46
_refine_ls_restrained_S_all 1.051
_refine_ls_R_factor_all 0.0852
_refine_ls_R_factor_gt 0.0798
_refine_ls_shift/su_max 0.028
_refine_ls_shift/su_mean 0.003
_refine_ls_structure_factor_coef Fsqd
_refine_ls_weighting_details 'calc w=1/[\s^2^(Fo^2^)+(0.1368P)^2^+3.8124P] where P=(Fo^2^+2Fc^2^)/3'
_refine_ls_weighting_scheme calc
_refine_ls_wR_factor_gt 0.2164
_refine_ls_wR_factor_ref 0.2246
_reflns_number_gt 21369
_reflns_number_total 23381
_reflns_threshold_expression >2sigma(I)
_cod_data_source_file c0dt00743a.txt
_cod_data_source_block sb35
_cod_depositor_comments
;
The following automatic conversions were performed:

'_symmetry_cell_setting' value 'Monoclinic' changed to 'monoclinic'
according to /home/saulius/struct/CIF-dictionaries/cif_core.dic
dictionary named 'cif_core.dic' version 2.4.2 from 2011-04-26.

Automatic conversion script
Id: cif_fix_values 1891 2012-01-12 08:04:46Z andrius 
;
_cod_original_sg_symbol_Hall P2yb
_cod_original_sg_symbol_H-M P2(1)
_cod_database_code 7026817

loop_
_symmetry_equiv_pos_as_xyz
'x, y, z'
'-x, y+1/2, -z'

loop_
_atom_site_label
_atom_site_type_symbol
_atom_site_fract_x
_atom_site_fract_y
_atom_site_fract_z
_atom_site_U_iso_or_equiv
_atom_site_adp_type
_atom_site_occupancy
_atom_site_symmetry_multiplicity
_atom_site_calc_flag
_atom_site_refinement_flags
_atom_site_disorder_assembly
_atom_site_disorder_group
Ru1A Ru 0.51013(3) 0.48083(2) 0.26159(3) 0.05144(16) Uani 1 1 d . . .
N1A N 0.5616(4) 0.3973(3) 0.2096(3) 0.0556(14) Uani 1 1 d . . .
N2A N 0.5294(4) 0.5195(3) 0.1698(3) 0.0541(13) Uani 1 1 d . . .
N3A N 0.4685(4) 0.5812(3) 0.2739(3) 0.0554(13) Uani 1 1 d . . .
O1A O 0.6611(4) 0.2826(3) 0.5106(3) 0.0800(16) Uani 1 1 d . . .
O2A O 0.3212(4) 0.4899(4) 0.5639(3) 0.0846(17) Uani 1 1 d U . .
C1A C 0.7111(7) 0.3301(6) 0.5473(6) 0.096(3) Uani 1 1 d . . .
H1A1 H 0.7644 0.3257 0.5315 0.144 Uiso 1 1 calc R . .
H1A2 H 0.7104 0.3208 0.5969 0.144 Uiso 1 1 calc R . .
H1A3 H 0.6923 0.3761 0.5385 0.144 Uiso 1 1 calc R . .
C2A C 0.6470(5) 0.2965(4) 0.4409(5) 0.0696(19) Uani 1 1 d . . .
C3A C 0.5896(6) 0.2573(4) 0.4113(5) 0.073(2) Uani 1 1 d . . .
H3AA H 0.5654 0.2230 0.4372 0.088 Uiso 1 1 calc R . .
C4A C 0.5671(5) 0.2686(4) 0.3421(4) 0.0661(19) Uani 1 1 d . . .
H4AA H 0.5295 0.2400 0.3200 0.079 Uiso 1 1 calc R . .
C5A C 0.6003(4) 0.3226(4) 0.3052(3) 0.0560(15) Uani 1 1 d . . .
C6A C 0.6590(5) 0.3588(4) 0.3376(4) 0.0623(18) Uani 1 1 d . . .
H6AA H 0.6825 0.3943 0.3128 0.075 Uiso 1 1 calc R . .
C7A C 0.6856(5) 0.3466(4) 0.4046(4) 0.0620(17) Uani 1 1 d . . .
H7AA H 0.7280 0.3710 0.4249 0.074 Uiso 1 1 calc R . .
C8A C 0.5789(5) 0.3336(4) 0.2333(4) 0.0594(17) Uani 1 1 d . . .
C9A C 0.5809(5) 0.2798(4) 0.1859(4) 0.0682(19) Uani 1 1 d . . .
H9AA H 0.5899 0.2353 0.2023 0.082 Uiso 1 1 calc R . .
C10A C 0.5700(5) 0.2907(4) 0.1171(4) 0.070(2) Uani 1 1 d . . .
H10A H 0.5682 0.2539 0.0857 0.083 Uiso 1 1 calc R . .
C11A C 0.5615(5) 0.3566(5) 0.0932(5) 0.067(2) Uani 1 1 d . . .
H11A H 0.5577 0.3654 0.0451 0.081 Uiso 1 1 calc R . .
C12A C 0.5587(5) 0.4093(4) 0.1400(4) 0.0571(16) Uani 1 1 d . . .
C13A C 0.5495(4) 0.4775(4) 0.1184(3) 0.0573(15) Uani 1 1 d . . .
C14A C 0.5616(5) 0.5041(4) 0.0533(3) 0.0593(17) Uani 1 1 d . . .
H14A H 0.5762 0.4749 0.0171 0.071 Uiso 1 1 calc R . .
C15A C 0.5528(4) 0.5726(4) 0.0401(3) 0.0561(16) Uani 1 1 d . . .
C16A C 0.5653(4) 0.6034(5) -0.0283(4) 0.0630(17) Uani 1 1 d . . .
C17A C 0.5500(7) 0.5662(5) -0.0875(4) 0.082(3) Uani 1 1 d . . .
H17A H 0.5328 0.5208 -0.0849 0.098 Uiso 1 1 calc R . .
C18A C 0.5605(7) 0.5973(6) -0.1518(5) 0.097(3) Uani 1 1 d . . .
H18A H 0.5488 0.5728 -0.1929 0.116 Uiso 1 1 calc R . .
C19A C 0.5869(7) 0.6615(5) -0.1560(4) 0.091(3) Uani 1 1 d . . .
H19A H 0.5962 0.6807 -0.1998 0.109 Uiso 1 1 calc R . .
C20A C 0.6005(6) 0.6990(5) -0.0974(4) 0.079(2) Uani 1 1 d . . .
H20A H 0.6170 0.7446 -0.1003 0.095 Uiso 1 1 calc R . .
C21A C 0.5895(5) 0.6683(4) -0.0321(4) 0.068(2) Uani 1 1 d . . .
H21A H 0.5991 0.6934 0.0090 0.082 Uiso 1 1 calc R . .
C22A C 0.5280(5) 0.6131(4) 0.0947(3) 0.0609(16) Uani 1 1 d . . .
H22A H 0.5193 0.6599 0.0875 0.073 Uiso 1 1 calc R . .
C23A C 0.5162(5) 0.5847(4) 0.1591(4) 0.0607(17) Uani 1 1 d . . .
C24A C 0.4878(5) 0.6210(3) 0.2178(3) 0.0582(16) Uani 1 1 d . . .
C25A C 0.4796(7) 0.6901(4) 0.2178(4) 0.083(3) Uani 1 1 d . . .
H25A H 0.4962 0.7161 0.1799 0.099 Uiso 1 1 calc R . .
C26A C 0.4470(9) 0.7210(5) 0.2738(5) 0.109(5) Uani 1 1 d . . .
H26A H 0.4367 0.7680 0.2734 0.131 Uiso 1 1 calc R . .
C27A C 0.4300(6) 0.6826(4) 0.3297(4) 0.075(2) Uani 1 1 d . . .
H27A H 0.4115 0.7040 0.3697 0.091 Uiso 1 1 calc R . .
C28A C 0.4391(5) 0.6126(4) 0.3296(3) 0.0628(17) Uani 1 1 d . . .
C29A C 0.4114(5) 0.5753(4) 0.3897(4) 0.0586(17) Uani 1 1 d . . .
C30A C 0.4393(5) 0.5942(4) 0.4550(4) 0.0639(19) Uani 1 1 d . A .
H30A H 0.4784 0.6279 0.4595 0.077 Uiso 1 1 calc R . .
C31A C 0.4109(5) 0.5647(4) 0.5126(4) 0.0668(19) Uani 1 1 d . . .
H31A H 0.4316 0.5766 0.5569 0.080 Uiso 1 1 calc R A .
C32A C 0.3515(6) 0.5172(4) 0.5060(4) 0.072(2) Uani 1 1 d . A .
C33A C 0.3208(5) 0.4987(4) 0.4413(5) 0.069(2) Uani 1 1 d . . .
H33A H 0.2800 0.4665 0.4370 0.083 Uiso 1 1 calc R A .
C34A C 0.3516(5) 0.5288(4) 0.3828(4) 0.0633(18) Uani 1 1 d . A .
H34A H 0.3313 0.5172 0.3382 0.076 Uiso 1 1 calc R . .
C35A C 0.2695(11) 0.4327(8) 0.5571(11) 0.088(6) Uani 0.54(2) 1 d PU A 1
H35A H 0.2588 0.4148 0.6029 0.131 Uiso 0.54(2) 1 calc PR A 1
H35B H 0.2940 0.3976 0.5296 0.131 Uiso 0.54(2) 1 calc PR A 1
H35C H 0.2205 0.4468 0.5341 0.131 Uiso 0.54(2) 1 calc PR A 1
C35' C 0.3436(15) 0.5174(13) 0.6350(9) 0.096(8) Uani 0.46(2) 1 d P A 2
H35G H 0.3973 0.5043 0.6473 0.144 Uiso 0.46(2) 1 calc PR A 2
H35H H 0.3084 0.4989 0.6690 0.144 Uiso 0.46(2) 1 calc PR A 2
H35I H 0.3396 0.5667 0.6346 0.144 Uiso 0.46(2) 1 calc PR A 2
N4A N 0.4039(4) 0.4303(3) 0.2363(3) 0.0539(13) Uani 1 1 d . . .
N5A N 0.4884(4) 0.4347(3) 0.3492(3) 0.0561(14) Uani 1 1 d . . .
N6A N 0.6056(4) 0.5152(3) 0.3256(3) 0.0544(13) Uani 1 1 d . . .
O3A O 0.3280(4) 0.6579(3) 0.0041(3) 0.0767(15) Uani 1 1 d . . .
O4A O 0.7694(4) 0.6303(3) 0.0523(3) 0.0786(16) Uani 1 1 d . . .
C36A C 0.3037(7) 0.7211(5) 0.0316(5) 0.088(3) Uani 1 1 d . . .
H36A H 0.2600 0.7138 0.0620 0.131 Uiso 1 1 calc R . .
H36B H 0.2872 0.7511 -0.0062 0.131 Uiso 1 1 calc R . .
H36C H 0.3472 0.7417 0.0579 0.131 Uiso 1 1 calc R . .
C37A C 0.3352(5) 0.6055(4) 0.0495(4) 0.0638(16) Uani 1 1 d . . .
C38A C 0.3577(5) 0.5429(4) 0.0207(4) 0.070(2) Uani 1 1 d . . .
H38A H 0.3666 0.5399 -0.0272 0.084 Uiso 1 1 calc R . .
C39A C 0.3664(5) 0.4880(4) 0.0604(4) 0.0650(17) Uani 1 1 d . . .
H39A H 0.3792 0.4464 0.0394 0.078 Uiso 1 1 calc R . .
C40A C 0.3572(4) 0.4899(4) 0.1320(3) 0.0588(16) Uani 1 1 d . . .
C41A C 0.3329(5) 0.5521(4) 0.1603(4) 0.0652(19) Uani 1 1 d . . .
H41A H 0.3235 0.5553 0.2081 0.078 Uiso 1 1 calc R . .
C42A C 0.3227(5) 0.6085(4) 0.1181(4) 0.0664(17) Uani 1 1 d . . .
H42A H 0.3068 0.6499 0.1378 0.080 Uiso 1 1 calc R . .
C43A C 0.3587(5) 0.4296(4) 0.1766(4) 0.0583(16) Uani 1 1 d . . .
C44A C 0.3111(6) 0.3762(4) 0.1589(4) 0.070(2) Uani 1 1 d . . .
H44A H 0.2849 0.3744 0.1151 0.083 Uiso 1 1 calc R . .
C45A C 0.3024(5) 0.3250(4) 0.2063(4) 0.070(2) Uani 1 1 d . . .
H45A H 0.2703 0.2875 0.1942 0.084 Uiso 1 1 calc R . .
C46A C 0.3378(5) 0.3267(4) 0.2687(4) 0.0656(19) Uani 1 1 d . . .
H46A H 0.3291 0.2926 0.3020 0.079 Uiso 1 1 calc R . .
C47A C 0.3893(5) 0.3817(4) 0.2830(3) 0.0559(16) Uani 1 1 d . . .
C48A C 0.4299(4) 0.3891(4) 0.3499(4) 0.0544(16) Uani 1 1 d . . .
C49A C 0.4144(5) 0.3547(4) 0.4102(4) 0.0639(19) Uani 1 1 d . . .
H49A H 0.3759 0.3204 0.4101 0.077 Uiso 1 1 calc R . .
C50A C 0.4565(5) 0.3712(4) 0.4720(4) 0.0582(17) Uani 1 1 d . . .
C51A C 0.4369(6) 0.3403(4) 0.5384(4) 0.077(2) Uani 1 1 d . . .
C52A C 0.4501(7) 0.3782(5) 0.5990(4) 0.081(3) Uani 1 1 d . . .
H52A H 0.4754 0.4207 0.5972 0.097 Uiso 1 1 calc R . .
C53A C 0.4259(8) 0.3529(5) 0.6617(5) 0.100(4) Uani 1 1 d . . .
H53A H 0.4320 0.3793 0.7024 0.120 Uiso 1 1 calc R . .
C54A C 0.3932(12) 0.2900(7) 0.6648(6) 0.141(7) Uani 1 1 d . . .
H54A H 0.3745 0.2735 0.7071 0.170 Uiso 1 1 calc R . .
C55A C 0.3878(12) 0.2513(7) 0.6075(6) 0.152(8) Uani 1 1 d . . .
H55A H 0.3687 0.2065 0.6105 0.182 Uiso 1 1 calc R . .
C56A C 0.4104(10) 0.2771(5) 0.5428(5) 0.113(5) Uani 1 1 d . . .
H56A H 0.4068 0.2495 0.5028 0.136 Uiso 1 1 calc R . .
C57A C 0.5160(5) 0.4188(4) 0.4677(4) 0.0627(18) Uani 1 1 d . . .
H57A H 0.5473 0.4294 0.5075 0.075 Uiso 1 1 calc R . .
C58A C 0.5298(4) 0.4504(4) 0.4060(3) 0.0518(14) Uani 1 1 d . . .
C59A C 0.5928(5) 0.4982(4) 0.3952(4) 0.0632(18) Uani 1 1 d . . .
C60A C 0.6343(5) 0.5275(4) 0.4475(4) 0.0615(17) Uani 1 1 d . . .
H60A H 0.6223 0.5173 0.4938 0.074 Uiso 1 1 calc R . .
C61A C 0.6945(5) 0.5724(5) 0.4344(4) 0.074(2) Uani 1 1 d . . .
H61A H 0.7245 0.5923 0.4710 0.088 Uiso 1 1 calc R . .
C62A C 0.7093(5) 0.5872(4) 0.3660(4) 0.0670(19) Uani 1 1 d . . .
H62A H 0.7494 0.6180 0.3551 0.080 Uiso 1 1 calc R . .
C63A C 0.6659(5) 0.5571(4) 0.3145(3) 0.0597(17) Uani 1 1 d . . .
C64A C 0.6851(4) 0.5764(4) 0.2426(4) 0.0573(16) Uani 1 1 d . . .
C65A C 0.7068(4) 0.5290(4) 0.1942(4) 0.0595(17) Uani 1 1 d . . .
H65A H 0.7023 0.4824 0.2048 0.071 Uiso 1 1 calc R . .
C66A C 0.7344(5) 0.5475(4) 0.1317(4) 0.0630(18) Uani 1 1 d . . .
H66A H 0.7490 0.5145 0.0991 0.076 Uiso 1 1 calc R . .
C67A C 0.7408(5) 0.6168(5) 0.1165(4) 0.078(2) Uani 1 1 d . . .
C68A C 0.7228(6) 0.6656(5) 0.1636(5) 0.081(2) Uani 1 1 d . . .
H68A H 0.7294 0.7122 0.1539 0.097 Uiso 1 1 calc R . .
C69A C 0.6944(5) 0.6437(4) 0.2266(5) 0.070(2) Uani 1 1 d . . .
H69A H 0.6810 0.6765 0.2598 0.084 Uiso 1 1 calc R . .
C70A C 0.7813(7) 0.6996(6) 0.0368(6) 0.097(3) Uani 1 1 d . . .
H70A H 0.7380 0.7263 0.0539 0.146 Uiso 1 1 calc R . .
H70B H 0.7839 0.7054 -0.0132 0.146 Uiso 1 1 calc R . .
H70C H 0.8303 0.7149 0.0590 0.146 Uiso 1 1 calc R . .
Ru1B Ru -0.00452(3) 0.61036(3) -0.24865(2) 0.05118(16) Uani 1 1 d . . .
N1B N -0.0626(4) 0.6923(3) -0.1985(3) 0.0546(13) Uani 1 1 d . . .
N2B N -0.0188(4) 0.5726(3) -0.1552(3) 0.0539(13) Uani 1 1 d . B .
N3B N 0.0470(4) 0.5136(3) -0.2584(3) 0.0582(14) Uani 1 1 d . . .
O1B O -0.1868(8) 0.8021(6) -0.4925(5) 0.150(4) Uani 1 1 d DU . .
O2B O 0.1745(4) 0.6093(3) -0.5553(3) 0.0772(15) Uani 1 1 d . . .
C1B C -0.1775(18) 0.8546(12) -0.5269(10) 0.123(11) Uani 0.51(2) 1 d PD B 1
H1B1 H -0.1920 0.8459 -0.5753 0.184 Uiso 0.51(2) 1 calc PR B 1
H1B2 H -0.1228 0.8685 -0.5232 0.184 Uiso 0.51(2) 1 calc PR B 1
H1B3 H -0.2105 0.8905 -0.5091 0.184 Uiso 0.51(2) 1 calc PR B 1
C1B' C -0.2005(16) 0.7617(14) -0.5437(12) 0.104(8) Uani 0.49(2) 1 d PU B 2
H1B4 H -0.1920 0.7855 -0.5871 0.157 Uiso 0.49(2) 1 calc PR B 2
H1B5 H -0.2546 0.7461 -0.5430 0.157 Uiso 0.49(2) 1 calc PR B 2
H1B6 H -0.1654 0.7228 -0.5400 0.157 Uiso 0.49(2) 1 calc PR B 2
C2B C -0.1595(8) 0.7921(5) -0.4296(5) 0.098(4) Uani 1 1 d . B .
C3B C -0.1071(7) 0.8325(4) -0.3978(4) 0.081(3) Uani 1 1 d . . .
H3BA H -0.0885 0.8710 -0.4214 0.098 Uiso 1 1 calc R B .
C4B C -0.0793(6) 0.8193(4) -0.3307(4) 0.0675(19) Uani 1 1 d . B .
H4BA H -0.0411 0.8480 -0.3098 0.081 Uiso 1 1 calc R . .
C5B C -0.1072(5) 0.7645(4) -0.2944(4) 0.0589(16) Uani 1 1 d . . .
C6B C -0.1661(5) 0.7254(4) -0.3251(4) 0.0619(18) Uani 1 1 d . B .
H6BA H -0.1882 0.6893 -0.3001 0.074 Uiso 1 1 calc R . .
C7B C -0.1923(7) 0.7385(5) -0.3906(5) 0.091(3) Uani 1 1 d . . .
H7BA H -0.2330 0.7118 -0.4107 0.110 Uiso 1 1 calc R B .
C8B C -0.0833(4) 0.7534(4) -0.2215(4) 0.0581(16) Uani 1 1 d . B .
C9B C -0.0928(6) 0.8073(4) -0.1761(4) 0.069(2) Uani 1 1 d . . .
H9BA H -0.1048 0.8509 -0.1937 0.083 Uiso 1 1 calc R B .
C10B C -0.0851(6) 0.7978(5) -0.1079(5) 0.080(2) Uani 1 1 d . B .
H10B H -0.0901 0.8350 -0.0774 0.096 Uiso 1 1 calc R . .
C11B C -0.0699(6) 0.7342(5) -0.0816(4) 0.070(2) Uani 1 1 d . . .
H11B H -0.0654 0.7264 -0.0333 0.084 Uiso 1 1 calc R B .
C12B C -0.0615(5) 0.6826(4) -0.1282(4) 0.0570(16) Uani 1 1 d . B .
C13B C -0.0469(4) 0.6117(4) -0.1052(3) 0.0558(14) Uani 1 1 d . . .
C14B C -0.0604(5) 0.5860(4) -0.0406(4) 0.0612(17) Uani 1 1 d . B .
H14B H -0.0812 0.6141 -0.0061 0.073 Uiso 1 1 calc R . .
C15B C -0.0434(5) 0.5188(4) -0.0264(4) 0.0597(17) Uani 1 1 d . . .
C16B C -0.0581(4) 0.4900(5) 0.0421(4) 0.0644(19) Uani 1 1 d . B .
C17B C -0.0596(6) 0.5278(6) 0.1002(4) 0.079(2) Uani 1 1 d . . .
H17B H -0.0512 0.5751 0.0971 0.095 Uiso 1 1 calc R B .
C18B C -0.0729(7) 0.4994(5) 0.1644(4) 0.085(3) Uani 1 1 d . B .
H18B H -0.0726 0.5269 0.2045 0.102 Uiso 1 1 calc R . .
C19B C -0.0864(6) 0.4314(6) 0.1696(5) 0.085(3) Uani 1 1 d . . .
H19B H -0.0949 0.4113 0.2131 0.102 Uiso 1 1 calc R B .
C20B C -0.0874(7) 0.3935(6) 0.1113(6) 0.095(3) Uani 1 1 d . B .
H20B H -0.0974 0.3465 0.1145 0.114 Uiso 1 1 calc R . .
C21B C -0.0745(5) 0.4214(5) 0.0473(4) 0.075(2) Uani 1 1 d . . .
H21B H -0.0767 0.3940 0.0071 0.090 Uiso 1 1 calc R B .
C22B C -0.0120(4) 0.4802(5) -0.0779(3) 0.0619(16) Uani 1 1 d . B .
H22B H 0.0016 0.4345 -0.0690 0.074 Uiso 1 1 calc R . .
C23B C -0.0001(5) 0.5073(4) -0.1422(4) 0.0613(17) Uani 1 1 d . . .
C24B C 0.0354(5) 0.4743(4) -0.2010(4) 0.0626(17) Uani 1 1 d . B .
C25B C 0.0540(6) 0.4065(4) -0.1988(5) 0.079(3) Uani 1 1 d . . .
H25B H 0.0456 0.3810 -0.1583 0.094 Uiso 1 1 calc R B .
C26B C 0.0844(7) 0.3764(5) -0.2551(5) 0.098(4) Uani 1 1 d . B .
H26B H 0.0939 0.3292 -0.2550 0.118 Uiso 1 1 calc R . .
C27B C 0.1009(7) 0.4135(5) -0.3105(5) 0.091(3) Uani 1 1 d . . .
H27B H 0.1264 0.3937 -0.3482 0.109 Uiso 1 1 calc R B .
C28B C 0.0802(5) 0.4817(5) -0.3123(4) 0.0686(18) Uani 1 1 d . B .
C29B C 0.1023(5) 0.5208(4) -0.3744(4) 0.0607(17) Uani 1 1 d . . .
C30B C 0.0735(5) 0.4998(4) -0.4386(4) 0.065(2) Uani 1 1 d . B .
H30B H 0.0357 0.4649 -0.4418 0.078 Uiso 1 1 calc R . .
C31B C 0.1002(5) 0.5301(4) -0.4982(4) 0.069(2) Uani 1 1 d . . .
H31B H 0.0814 0.5148 -0.5420 0.083 Uiso 1 1 calc R B .
C32B C 0.1532(5) 0.5816(4) -0.4946(4) 0.0639(18) Uani 1 1 d . B .
C33B C 0.1831(5) 0.6028(4) -0.4305(4) 0.0669(18) Uani 1 1 d . . .
H33B H 0.2205 0.6381 -0.4276 0.080 Uiso 1 1 calc R B .
C34B C 0.1577(5) 0.5718(4) -0.3708(4) 0.0665(19) Uani 1 1 d . B .
H34B H 0.1785 0.5858 -0.3271 0.080 Uiso 1 1 calc R . .
C35B C 0.2251(7) 0.6630(6) -0.5558(6) 0.092(3) Uani 1 1 d . . .
H35D H 0.2047 0.6997 -0.5278 0.137 Uiso 1 1 calc R . .
H35E H 0.2305 0.6787 -0.6033 0.137 Uiso 1 1 calc R . .
H35F H 0.2761 0.6489 -0.5368 0.137 Uiso 1 1 calc R . .
N4B N 0.0996(4) 0.6673(3) -0.2303(3) 0.0565(13) Uani 1 1 d . . .
N5B N 0.0104(4) 0.6524(3) -0.3387(3) 0.0547(13) Uani 1 1 d . . .
N6B N -0.0998(4) 0.5681(3) -0.3091(3) 0.0549(13) Uani 1 1 d . . .
O3B O 0.1741(5) 0.4631(5) 0.0198(5) 0.126(3) Uani 1 1 d D . .
O4B O -0.2625(4) 0.4653(3) -0.0277(3) 0.0832(18) Uani 1 1 d . . .
C36B C 0.1517(8) 0.4832(6) 0.0969(5) 0.104(3) Uani 1 1 d . . .
H36D H 0.1802 0.5240 0.1111 0.157 Uiso 1 1 calc R . .
H36E H 0.1658 0.4462 0.1284 0.157 Uiso 1 1 calc R . .
H36F H 0.0956 0.4916 0.0983 0.157 Uiso 1 1 calc R . .
C37B C 0.1644(6) 0.5219(6) -0.0207(5) 0.081(3) Uani 1 1 d . . .
C38B C 0.1410(6) 0.5822(6) -0.0063(5) 0.085(3) Uani 1 1 d . . .
H38B H 0.1294 0.5932 0.0399 0.102 Uiso 1 1 calc R . .
C39B C 0.1331(5) 0.6282(6) -0.0544(4) 0.079(3) Uani 1 1 d . . .
H39B H 0.1148 0.6718 -0.0427 0.094 Uiso 1 1 calc R . .
C40B C 0.1514(5) 0.6142(5) -0.1236(4) 0.0669(18) Uani 1 1 d . . .
C41B C 0.1813(6) 0.5537(6) -0.1408(5) 0.083(3) Uani 1 1 d . . .
H41B H 0.1956 0.5452 -0.1868 0.100 Uiso 1 1 calc R . .
C42B C 0.1912(6) 0.5033(5) -0.0898(7) 0.099(4) Uani 1 1 d . . .
H42B H 0.2134 0.4605 -0.0993 0.119 Uiso 1 1 calc R . .
C43B C 0.1487(5) 0.6709(5) -0.1728(3) 0.0645(19) Uani 1 1 d . . .
C44B C 0.2021(6) 0.7231(5) -0.1647(4) 0.078(2) Uani 1 1 d . . .
H44B H 0.2353 0.7250 -0.1246 0.094 Uiso 1 1 calc R . .
C45B C 0.2070(7) 0.7732(5) -0.2153(5) 0.084(3) Uani 1 1 d . . .
H45B H 0.2408 0.8107 -0.2091 0.101 Uiso 1 1 calc R . .
C46B C 0.1611(5) 0.7660(4) -0.2746(4) 0.0637(18) Uani 1 1 d . . .
H46B H 0.1664 0.7970 -0.3114 0.076 Uiso 1 1 calc R . .
C47B C 0.1085(5) 0.7151(4) -0.2809(3) 0.0575(16) Uani 1 1 d . . .
C48B C 0.0615(4) 0.7035(4) -0.3449(4) 0.0549(16) Uani 1 1 d . . .
C49B C 0.0707(5) 0.7351(4) -0.4063(4) 0.0570(17) Uani 1 1 d . . .
H49B H 0.1075 0.7706 -0.4098 0.068 Uiso 1 1 calc R . .
C50B C 0.0260(5) 0.7153(4) -0.4641(4) 0.0591(17) Uani 1 1 d . . .
C51B C 0.0378(5) 0.7465(4) -0.5332(4) 0.0601(17) Uani 1 1 d . . .
C52B C 0.0273(7) 0.7094(5) -0.5934(4) 0.079(2) Uani 1 1 d . . .
H52B H 0.0126 0.6634 -0.5901 0.095 Uiso 1 1 calc R . .
C53B C 0.0373(8) 0.7362(6) -0.6566(4) 0.096(3) Uani 1 1 d . . .
H53B H 0.0271 0.7103 -0.6971 0.115 Uiso 1 1 calc R . .
C54B C 0.0634(8) 0.8043(6) -0.6610(5) 0.100(3) Uani 1 1 d . . .
H54B H 0.0747 0.8233 -0.7045 0.119 Uiso 1 1 calc R . .
C55B C 0.0720(7) 0.8417(5) -0.6024(4) 0.085(3) Uani 1 1 d . . .
H55B H 0.0871 0.8877 -0.6055 0.102 Uiso 1 1 calc R . .
C56B C 0.0592(6) 0.8138(4) -0.5383(4) 0.072(2) Uani 1 1 d . . .
H56B H 0.0651 0.8406 -0.4979 0.086 Uiso 1 1 calc R . .
C57B C -0.0287(5) 0.6634(4) -0.4571(3) 0.0576(16) Uani 1 1 d . . .
H57B H -0.0598 0.6487 -0.4956 0.069 Uiso 1 1 calc R . .
C58B C -0.0365(4) 0.6342(4) -0.3933(3) 0.0544(16) Uani 1 1 d . . .
C59B C -0.0923(4) 0.5816(3) -0.3771(4) 0.0508(14) Uani 1 1 d . . .
C60B C -0.1337(5) 0.5482(4) -0.4280(4) 0.0650(18) Uani 1 1 d . . .
H60B H -0.1253 0.5583 -0.4751 0.078 Uiso 1 1 calc R . .
C61B C -0.1874(5) 0.5003(4) -0.4110(4) 0.069(2) Uani 1 1 d . . .
H61B H -0.2170 0.4773 -0.4458 0.083 Uiso 1 1 calc R . .
C62B C -0.1974(5) 0.4862(4) -0.3421(4) 0.0653(18) Uani 1 1 d . . .
H62B H -0.2332 0.4524 -0.3289 0.078 Uiso 1 1 calc R . .
C63B C -0.1549(4) 0.5218(3) -0.2926(3) 0.0515(15) Uani 1 1 d . . .
C64B C -0.1738(5) 0.5089(4) -0.2190(4) 0.0618(17) Uani 1 1 d . . .
C65B C -0.1742(6) 0.4422(4) -0.1951(5) 0.076(2) Uani 1 1 d . . .
H65B H -0.1557 0.4073 -0.2238 0.091 Uiso 1 1 calc R . .
C66B C -0.2003(6) 0.4264(4) -0.1323(5) 0.083(3) Uani 1 1 d . . .
H66B H -0.1969 0.3812 -0.1163 0.100 Uiso 1 1 calc R . .
C67B C -0.2317(5) 0.4754(4) -0.0912(4) 0.0656(17) Uani 1 1 d . . .
C68B C -0.2351(5) 0.5408(4) -0.1133(4) 0.067(2) Uani 1 1 d . . .
H68B H -0.2567 0.5746 -0.0850 0.080 Uiso 1 1 calc R . .
C69B C -0.2057(5) 0.5582(4) -0.1793(4) 0.0613(17) Uani 1 1 d . . .
H69B H -0.2084 0.6034 -0.1954 0.074 Uiso 1 1 calc R . .
C70B C -0.2687(8) 0.3961(5) -0.0057(6) 0.100(3) Uani 1 1 d . . .
H70D H -0.3093 0.3733 -0.0336 0.151 Uiso 1 1 calc R . .
H70E H -0.2824 0.3948 0.0429 0.151 Uiso 1 1 calc R . .
H70F H -0.2188 0.3732 -0.0114 0.151 Uiso 1 1 calc R . .
P1 P 0.39092(14) 0.11348(12) 0.36564(10) 0.0688(5) Uani 1 1 d . . .
F10 F 0.3130(4) 0.1124(4) 0.4079(3) 0.1070(19) Uani 1 1 d . . .
F11 F 0.4363(4) 0.1378(3) 0.4323(3) 0.0940(17) Uani 1 1 d . . .
F12 F 0.4686(4) 0.1135(4) 0.3235(3) 0.0960(16) Uani 1 1 d . . .
F13 F 0.4064(5) 0.0373(3) 0.3888(3) 0.111(2) Uani 1 1 d . . .
F14 F 0.3775(4) 0.1899(3) 0.3442(4) 0.108(2) Uani 1 1 d . . .
F15 F 0.3443(4) 0.0885(4) 0.3000(3) 0.118(3) Uani 1 1 d . . .
P2 P 0.89610(14) 0.47003(11) 0.38229(10) 0.0668(5) Uani 1 1 d . . .
F20 F 0.9704(4) 0.4776(4) 0.3364(3) 0.1000(17) Uani 1 1 d . . .
F21 F 0.8214(4) 0.4631(3) 0.4293(3) 0.0960(18) Uani 1 1 d . . .
F22 F 0.9001(4) 0.5482(3) 0.4008(3) 0.0902(16) Uani 1 1 d . . .
F23 F 0.9519(4) 0.4553(3) 0.4474(3) 0.0904(15) Uani 1 1 d . . .
F24 F 0.8929(5) 0.3916(3) 0.3654(3) 0.1049(19) Uani 1 1 d . . .
F25 F 0.8405(4) 0.4843(3) 0.3177(3) 0.0953(16) Uani 1 1 d . . .
P3 P 1.04655(17) -0.25480(12) 0.11236(11) 0.0731(6) Uani 1 1 d . . .
F30 F 1.0078(5) -0.3109(3) 0.0659(3) 0.106(2) Uani 1 1 d . . .
F31 F 0.9917(5) -0.2001(3) 0.0750(3) 0.110(2) Uani 1 1 d . . .
F32 F 1.0825(5) -0.1991(4) 0.1618(4) 0.130(3) Uani 1 1 d . . .
F33 F 1.0987(7) -0.3088(4) 0.1482(5) 0.170(5) Uani 1 1 d . . .
F34 F 1.1090(6) -0.2424(4) 0.0563(5) 0.142(3) Uani 1 1 d . . .
F35 F 0.9833(7) -0.2637(5) 0.1674(4) 0.161(4) Uani 1 1 d . . .
P4 P 0.449(3) 0.3451(16) 0.9019(14) 0.098(8) Uani 0.38(5) 1 d P C 1
F40 F 0.497(3) 0.2839(15) 0.9188(16) 0.138(13) Uani 0.38(5) 1 d PU C 1
F41 F 0.522(2) 0.3886(18) 0.9237(15) 0.112(9) Uani 0.38(5) 1 d P C 1
F42 F 0.496(4) 0.3386(12) 0.8304(18) 0.136(15) Uani 0.38(5) 1 d P C 1
F43 F 0.414(2) 0.3361(11) 0.9848(15) 0.115(11) Uani 0.38(5) 1 d P C 1
F44 F 0.398(3) 0.292(2) 0.860(3) 0.135(13) Uani 0.38(5) 1 d P C 1
F45 F 0.396(3) 0.411(3) 0.890(3) 0.181(19) Uani 0.38(5) 1 d PU C 1
P4' P 0.4368(14) 0.3469(9) 0.9031(9) 0.088(5) Uani 0.62(5) 1 d P C 2
F40' F 0.5070(10) 0.2965(13) 0.9291(11) 0.120(7) Uani 0.62(5) 1 d PU C 2
F41' F 0.486(2) 0.4078(11) 0.9344(9) 0.112(8) Uani 0.62(5) 1 d P C 2
F42' F 0.466(2) 0.3576(16) 0.8304(9) 0.136(9) Uani 0.62(5) 1 d PD C 2
F43' F 0.4034(16) 0.3423(13) 0.9706(16) 0.167(12) Uani 0.62(5) 1 d PD C 2
F44' F 0.386(2) 0.2809(14) 0.8871(14) 0.128(7) Uani 0.62(5) 1 d P C 2
F45' F 0.367(2) 0.3927(18) 0.8810(13) 0.187(11) Uani 0.62(5) 1 d PDU C 2
N100 N 0.1960(8) 0.4595(7) 0.2706(7) 0.132(4) Uani 1 1 d . . .
C100 C 0.1588(7) 0.5071(6) 0.2755(5) 0.088(3) Uani 1 1 d . . .
C101 C 0.1092(10) 0.5694(7) 0.2781(9) 0.130(5) Uani 1 1 d . . .
H10C H 0.1137 0.5947 0.2350 0.194 Uiso 1 1 calc R . .
H10D H 0.1270 0.5976 0.3170 0.194 Uiso 1 1 calc R . .
H10E H 0.0548 0.5566 0.2840 0.194 Uiso 1 1 calc R . .
N200 N 0.6825(8) 0.3378(8) -0.2684(9) 0.084(5) Uani 0.50 1 d P . .
C200 C 0.6448(13) 0.3867(11) -0.250(2) 0.138(13) Uani 0.50 1 d P . .
C201 C 0.6047(14) 0.4393(15) -0.2440(19) 0.143(13) Uani 0.50 1 d P . .
H20C H 0.6007 0.4629 -0.2884 0.215 Uiso 0.50 1 calc PR . .
H20D H 0.6296 0.4689 -0.2094 0.215 Uiso 0.50 1 calc PR . .
H20E H 0.5524 0.4272 -0.2294 0.215 Uiso 0.50 1 calc PR . .
O300 O 0.7606(9) 0.2176(10) -0.2511(10) 0.119(6) Uani 0.50 1 d P . .
O400 O 0.227(2) 0.3513(15) -0.0388(19) 0.32(6) Uani 0.25 1 d PD . .
O500 O 0.329(2) 0.616(2) 0.7347(18) 0.137(12) Uani 0.25 1 d PU . .

loop_
_atom_site_aniso_label
_atom_site_aniso_U_11
_atom_site_aniso_U_22
_atom_site_aniso_U_33
_atom_site_aniso_U_23
_atom_site_aniso_U_13
_atom_site_aniso_U_12
Ru1A 0.0686(3) 0.0471(3) 0.0389(2) -0.0029(2) 0.0056(2) -0.0010(2)
N1A 0.076(4) 0.048(3) 0.043(3) -0.007(2) 0.006(3) 0.001(3)
N2A 0.066(3) 0.054(3) 0.042(3) -0.006(2) 0.000(2) 0.002(3)
N3A 0.076(4) 0.047(3) 0.043(3) -0.007(2) 0.008(3) 0.006(3)
O1A 0.099(4) 0.068(3) 0.072(4) 0.016(3) -0.016(3) -0.004(3)
O2A 0.103(4) 0.085(4) 0.066(3) 0.023(3) 0.013(3) -0.011(4)
C1A 0.122(8) 0.082(6) 0.082(6) 0.004(5) -0.032(6) 0.003(6)
C2A 0.079(5) 0.055(4) 0.075(5) 0.004(3) -0.005(4) 0.008(4)
C3A 0.087(5) 0.062(5) 0.070(5) 0.020(4) -0.004(4) -0.001(4)
C4A 0.083(5) 0.048(4) 0.066(4) 0.002(3) -0.010(4) -0.014(3)
C5A 0.066(4) 0.054(4) 0.048(3) -0.001(3) 0.003(3) 0.002(3)
C6A 0.084(5) 0.045(4) 0.058(4) -0.001(3) 0.013(4) 0.002(3)
C7A 0.063(4) 0.056(4) 0.067(4) -0.010(3) 0.000(3) 0.004(3)
C8A 0.073(4) 0.048(4) 0.058(4) 0.003(3) 0.006(3) 0.004(3)
C9A 0.091(5) 0.051(4) 0.063(4) -0.006(3) 0.006(4) -0.001(4)
C10A 0.093(5) 0.044(4) 0.072(5) -0.019(3) 0.008(4) 0.006(4)
C11A 0.076(5) 0.065(5) 0.061(5) -0.019(4) 0.008(4) 0.001(4)
C12A 0.067(4) 0.052(4) 0.052(4) -0.006(3) 0.006(3) -0.006(3)
C13A 0.063(4) 0.071(4) 0.038(3) -0.004(3) 0.005(2) 0.003(4)
C14A 0.078(5) 0.060(4) 0.040(3) -0.005(3) 0.013(3) -0.013(3)
C15A 0.062(4) 0.071(5) 0.035(3) -0.003(3) 0.001(3) -0.011(3)
C16A 0.073(4) 0.071(5) 0.045(3) 0.001(3) 0.004(3) 0.000(4)
C17A 0.118(7) 0.082(6) 0.046(4) -0.009(4) 0.004(4) -0.009(5)
C18A 0.131(9) 0.102(8) 0.057(5) -0.002(5) 0.014(5) -0.011(7)
C19A 0.152(9) 0.091(6) 0.031(4) 0.010(4) 0.015(4) -0.007(6)
C20A 0.113(7) 0.075(6) 0.049(4) 0.001(4) 0.008(4) -0.002(5)
C21A 0.099(6) 0.066(5) 0.039(3) -0.004(3) 0.007(3) -0.004(4)
C22A 0.088(5) 0.055(4) 0.040(3) 0.008(3) 0.007(3) -0.002(4)
C23A 0.082(5) 0.055(4) 0.045(4) -0.008(3) 0.010(3) -0.005(3)
C24A 0.086(5) 0.043(3) 0.046(3) -0.006(3) 0.013(3) 0.002(3)
C25A 0.139(8) 0.062(5) 0.049(4) 0.011(4) 0.028(5) 0.008(5)
C26A 0.225(14) 0.048(4) 0.057(5) 0.005(4) 0.043(7) 0.011(6)
C27A 0.123(7) 0.052(4) 0.053(4) -0.004(3) 0.023(4) 0.009(4)
C28A 0.083(4) 0.060(4) 0.046(3) 0.005(3) 0.012(3) 0.017(4)
C29A 0.079(5) 0.052(4) 0.046(4) -0.001(3) 0.004(3) 0.001(3)
C30A 0.079(5) 0.060(5) 0.052(4) -0.001(3) 0.003(3) 0.007(4)
C31A 0.077(5) 0.069(5) 0.055(4) 0.007(3) 0.011(3) 0.014(4)
C32A 0.091(6) 0.066(5) 0.059(4) 0.019(4) 0.022(4) 0.018(4)
C33A 0.070(5) 0.053(4) 0.086(5) 0.010(3) 0.021(4) 0.001(3)
C34A 0.081(5) 0.049(4) 0.059(4) 0.002(3) -0.002(3) 0.008(3)
C35A 0.087(11) 0.059(9) 0.120(14) 0.030(9) 0.053(10) -0.002(8)
C35' 0.116(17) 0.123(18) 0.049(10) 0.012(10) 0.027(10) 0.039(14)
N4A 0.070(3) 0.048(3) 0.044(3) -0.001(2) 0.002(2) 0.001(3)
N5A 0.071(4) 0.047(3) 0.051(3) -0.004(2) 0.008(3) 0.005(3)
N6A 0.066(3) 0.054(3) 0.043(3) 0.000(2) 0.009(2) -0.003(3)
O3A 0.106(4) 0.063(3) 0.061(3) 0.011(3) -0.004(3) -0.002(3)
O4A 0.091(4) 0.090(4) 0.056(3) 0.011(3) 0.009(3) -0.005(3)
C36A 0.116(7) 0.063(5) 0.083(6) 0.014(4) -0.014(5) 0.004(5)
C37A 0.075(4) 0.051(4) 0.065(4) 0.009(3) -0.003(3) -0.005(3)
C38A 0.089(5) 0.066(5) 0.056(4) 0.000(3) -0.002(4) -0.006(4)
C39A 0.083(5) 0.056(4) 0.056(4) -0.013(3) 0.001(3) 0.004(4)
C40A 0.072(4) 0.064(4) 0.040(3) 0.001(3) -0.002(3) -0.006(3)
C41A 0.087(5) 0.060(4) 0.049(4) -0.006(3) -0.005(3) 0.001(4)
C42A 0.087(5) 0.052(4) 0.061(4) -0.007(4) 0.000(3) -0.003(4)
C43A 0.076(5) 0.055(4) 0.045(3) -0.001(3) 0.003(3) 0.000(3)
C44A 0.094(6) 0.050(4) 0.064(5) -0.006(3) -0.010(4) -0.006(4)
C45A 0.084(5) 0.053(4) 0.072(5) 0.000(3) 0.003(4) -0.002(4)
C46A 0.083(5) 0.056(4) 0.058(4) -0.004(3) -0.001(4) -0.011(4)
C47A 0.070(4) 0.051(4) 0.047(3) -0.002(3) 0.001(3) 0.003(3)
C48A 0.068(4) 0.046(4) 0.048(4) -0.002(3) -0.004(3) -0.005(3)
C49A 0.090(5) 0.047(4) 0.055(4) 0.007(3) 0.006(4) -0.006(4)
C50A 0.076(5) 0.055(4) 0.044(4) 0.004(3) 0.009(3) 0.002(3)
C51A 0.122(7) 0.058(4) 0.053(4) 0.024(3) 0.012(4) 0.004(4)
C52A 0.137(8) 0.056(4) 0.050(4) -0.001(3) 0.008(4) 0.007(5)
C53A 0.163(11) 0.078(6) 0.059(5) 0.013(4) 0.009(6) -0.035(7)
C54A 0.28(2) 0.093(8) 0.055(6) 0.025(5) 0.009(9) -0.039(10)
C55A 0.30(2) 0.091(8) 0.060(6) 0.029(6) 0.006(9) -0.090(11)
C56A 0.221(15) 0.061(5) 0.057(5) 0.012(4) -0.001(7) -0.024(7)
C57A 0.088(5) 0.054(4) 0.047(4) 0.005(3) 0.011(3) 0.006(4)
C58A 0.063(4) 0.053(3) 0.040(3) 0.000(3) 0.007(3) 0.007(3)
C59A 0.077(5) 0.062(5) 0.051(4) -0.005(3) 0.007(3) -0.002(3)
C60A 0.075(5) 0.062(4) 0.047(4) -0.006(3) 0.004(3) 0.007(3)
C61A 0.079(5) 0.084(6) 0.058(4) -0.015(4) -0.008(4) -0.005(4)
C62A 0.082(5) 0.062(4) 0.058(4) -0.012(3) 0.011(4) -0.004(4)
C63A 0.077(5) 0.060(4) 0.042(3) -0.008(3) 0.007(3) 0.002(3)
C64A 0.065(4) 0.057(4) 0.050(4) -0.009(3) 0.008(3) -0.008(3)
C65A 0.061(4) 0.062(4) 0.055(4) -0.012(3) 0.007(3) -0.005(3)
C66A 0.083(5) 0.058(4) 0.049(4) -0.007(3) 0.009(3) -0.007(4)
C67A 0.080(5) 0.089(6) 0.066(4) 0.019(5) 0.012(4) -0.005(5)
C68A 0.090(6) 0.062(5) 0.092(6) 0.007(4) 0.027(5) 0.008(4)
C69A 0.089(5) 0.048(4) 0.074(5) 0.002(3) 0.023(4) -0.001(4)
C70A 0.094(7) 0.121(9) 0.078(6) 0.032(6) 0.013(5) -0.012(6)
Ru1B 0.0645(3) 0.0510(3) 0.0382(2) 0.0024(2) 0.00249(19) -0.0018(2)
N1B 0.066(3) 0.058(3) 0.040(3) 0.002(2) 0.005(2) -0.011(3)
N2B 0.068(3) 0.057(3) 0.037(3) -0.002(2) 0.003(2) -0.004(3)
N3B 0.077(4) 0.059(3) 0.039(3) 0.005(2) 0.007(2) 0.000(3)
O1B 0.222(8) 0.129(6) 0.094(5) -0.003(5) -0.066(6) 0.042(6)
O2B 0.092(4) 0.069(3) 0.072(3) 0.026(3) 0.021(3) 0.006(3)
C1B 0.17(2) 0.16(3) 0.044(10) 0.026(12) 0.012(12) -0.006(19)
C1B' 0.114(14) 0.112(15) 0.085(13) 0.005(11) -0.026(11) -0.005(11)
C2B 0.161(11) 0.071(6) 0.061(5) -0.008(4) -0.025(6) 0.032(6)
C3B 0.133(8) 0.057(5) 0.055(4) 0.011(4) 0.019(5) 0.030(5)
C4B 0.095(5) 0.058(4) 0.050(4) 0.009(3) 0.009(4) 0.010(4)
C5B 0.078(5) 0.046(4) 0.053(4) -0.003(3) 0.002(3) -0.002(3)
C6B 0.066(4) 0.063(4) 0.057(4) -0.003(3) -0.001(3) 0.001(3)
C7B 0.126(8) 0.063(5) 0.083(6) -0.014(5) -0.031(6) 0.024(5)
C8B 0.067(4) 0.055(4) 0.053(4) -0.003(3) 0.007(3) 0.003(3)
C9B 0.097(6) 0.055(4) 0.055(4) -0.004(3) 0.002(4) 0.000(4)
C10B 0.108(7) 0.073(5) 0.059(5) -0.015(4) 0.015(4) -0.006(5)
C11B 0.102(6) 0.073(5) 0.037(4) -0.006(3) 0.003(4) -0.004(5)
C12B 0.070(4) 0.049(4) 0.052(4) 0.008(3) 0.003(3) 0.002(3)
C13B 0.076(4) 0.051(4) 0.040(3) 0.002(3) 0.000(3) 0.002(4)
C14B 0.073(4) 0.065(4) 0.046(3) 0.006(3) 0.004(3) 0.001(3)
C15B 0.069(4) 0.069(5) 0.041(3) 0.007(3) 0.000(3) -0.001(3)
C16B 0.067(4) 0.075(5) 0.051(4) 0.020(4) 0.004(3) -0.007(4)
C17B 0.101(6) 0.096(6) 0.042(4) 0.013(4) 0.008(4) -0.022(5)
C18B 0.113(7) 0.094(7) 0.048(4) 0.014(4) 0.000(4) -0.019(5)
C19B 0.090(6) 0.105(7) 0.061(5) 0.019(5) 0.022(4) 0.016(5)
C20B 0.125(8) 0.080(6) 0.083(7) 0.032(5) 0.043(6) 0.004(6)
C21B 0.086(5) 0.083(6) 0.057(4) 0.019(4) 0.009(4) 0.017(4)
C22B 0.074(4) 0.065(4) 0.047(3) 0.011(3) 0.009(3) -0.006(4)
C23B 0.076(5) 0.055(4) 0.052(4) 0.000(3) 0.007(3) 0.006(3)
C24B 0.083(5) 0.055(4) 0.051(3) 0.013(3) 0.014(3) 0.005(4)
C25B 0.115(7) 0.059(4) 0.065(5) 0.021(4) 0.034(5) 0.023(4)
C26B 0.150(9) 0.057(5) 0.090(7) 0.012(4) 0.050(7) 0.021(5)
C27B 0.124(8) 0.080(6) 0.071(6) -0.001(5) 0.039(6) 0.010(5)
C28B 0.084(5) 0.063(4) 0.059(4) 0.012(4) 0.014(3) 0.008(4)
C29B 0.064(4) 0.069(4) 0.049(4) 0.010(3) 0.008(3) 0.013(3)
C30B 0.090(5) 0.050(4) 0.057(4) 0.000(3) 0.018(4) -0.003(3)
C31B 0.087(5) 0.071(5) 0.050(4) 0.009(3) 0.011(4) 0.000(4)
C32B 0.081(5) 0.053(4) 0.059(4) 0.005(3) 0.016(4) 0.005(4)
C33B 0.074(4) 0.061(4) 0.066(4) 0.005(4) 0.017(3) 0.003(4)
C34B 0.070(4) 0.074(5) 0.056(4) 0.008(3) 0.010(3) 0.006(4)
C35B 0.103(7) 0.079(6) 0.093(7) 0.027(5) 0.013(6) 0.003(5)
N4B 0.067(3) 0.059(3) 0.043(3) 0.001(2) -0.004(2) -0.003(3)
N5B 0.065(3) 0.060(3) 0.040(3) 0.003(2) -0.001(2) -0.002(3)
N6B 0.070(4) 0.047(3) 0.048(3) 0.000(2) 0.012(3) 0.009(3)
O3B 0.094(5) 0.165(9) 0.117(6) 0.084(6) -0.014(4) -0.013(5)
O4B 0.106(4) 0.084(4) 0.061(3) 0.003(3) 0.023(3) -0.009(3)
C36B 0.136(9) 0.097(7) 0.078(6) 0.032(6) -0.022(6) -0.022(7)
C37B 0.078(5) 0.106(8) 0.059(5) 0.033(5) -0.009(4) -0.012(5)
C38B 0.083(5) 0.118(8) 0.054(5) 0.020(5) -0.004(4) -0.019(6)
C39B 0.075(5) 0.112(8) 0.048(4) 0.007(4) -0.002(3) -0.015(5)
C40B 0.076(4) 0.081(5) 0.044(3) 0.010(4) 0.002(3) -0.003(4)
C41B 0.081(6) 0.098(7) 0.070(5) 0.021(5) -0.005(4) -0.001(5)
C42B 0.073(5) 0.070(6) 0.152(11) 0.037(6) -0.029(6) -0.007(4)
C43B 0.080(5) 0.080(5) 0.033(3) 0.000(3) -0.007(3) 0.001(4)
C44B 0.085(6) 0.091(6) 0.057(4) -0.004(4) -0.011(4) -0.021(5)
C45B 0.109(7) 0.083(6) 0.060(5) -0.004(4) -0.004(4) -0.030(5)
C46B 0.076(5) 0.065(5) 0.050(4) 0.012(3) -0.003(3) -0.004(4)
C47B 0.073(4) 0.058(4) 0.041(3) 0.005(3) 0.004(3) -0.008(3)
C48B 0.064(4) 0.056(4) 0.045(3) -0.004(3) 0.006(3) 0.004(3)
C49B 0.070(4) 0.053(4) 0.048(4) 0.000(3) -0.003(3) -0.001(3)
C50B 0.075(4) 0.058(4) 0.045(4) 0.007(3) 0.003(3) 0.002(3)
C51B 0.078(4) 0.059(4) 0.043(3) 0.006(3) 0.003(3) -0.003(3)
C52B 0.131(8) 0.062(5) 0.045(4) 0.006(3) 0.005(4) -0.003(5)
C53B 0.159(10) 0.088(7) 0.041(4) 0.001(4) 0.009(5) -0.009(7)
C54B 0.153(10) 0.094(7) 0.052(5) 0.026(5) 0.014(5) -0.009(7)
C55B 0.129(8) 0.068(5) 0.057(5) 0.022(4) 0.005(5) -0.015(5)
C56B 0.096(6) 0.061(5) 0.059(4) 0.009(4) 0.004(4) 0.000(4)
C57B 0.071(4) 0.060(4) 0.041(3) 0.006(3) -0.010(3) -0.003(3)
C58B 0.072(4) 0.056(4) 0.035(3) -0.004(2) 0.004(3) 0.001(3)
C59B 0.059(4) 0.039(3) 0.054(4) -0.002(2) 0.006(3) 0.007(3)
C60B 0.086(5) 0.057(4) 0.051(4) -0.003(3) 0.001(3) -0.004(4)
C61B 0.076(5) 0.072(5) 0.060(4) -0.017(3) 0.006(4) -0.017(4)
C62B 0.079(5) 0.051(4) 0.066(4) -0.012(4) 0.008(3) -0.009(4)
C63B 0.065(4) 0.037(3) 0.052(4) -0.008(2) 0.008(3) 0.004(3)
C64B 0.071(4) 0.071(4) 0.044(3) -0.002(3) 0.011(3) 0.004(4)
C65B 0.096(6) 0.058(4) 0.074(5) 0.004(4) 0.029(5) 0.005(4)
C66B 0.105(7) 0.052(4) 0.095(7) 0.007(4) 0.042(5) -0.001(4)
C67B 0.073(4) 0.064(4) 0.061(4) 0.003(4) 0.020(3) -0.014(4)
C68B 0.073(5) 0.079(5) 0.050(4) -0.010(3) 0.017(3) -0.010(4)
C69B 0.081(5) 0.047(4) 0.056(4) -0.003(3) 0.010(3) -0.005(3)
C70B 0.135(9) 0.075(6) 0.093(7) 0.017(5) 0.032(7) -0.030(6)
P1 0.0915(13) 0.0659(12) 0.0485(9) 0.0091(9) -0.0046(9) -0.0112(11)
F10 0.106(4) 0.130(5) 0.086(4) 0.040(4) 0.025(3) -0.001(4)
F11 0.127(4) 0.089(4) 0.064(3) -0.019(3) -0.020(3) 0.001(3)
F12 0.110(4) 0.103(4) 0.076(3) 0.009(3) 0.021(3) 0.003(4)
F13 0.210(8) 0.060(3) 0.064(3) 0.007(2) 0.021(4) -0.005(4)
F14 0.122(5) 0.077(4) 0.125(5) 0.047(3) 0.016(4) 0.008(3)
F15 0.137(5) 0.154(6) 0.061(3) 0.013(3) -0.023(3) -0.061(5)
P2 0.0906(13) 0.0593(11) 0.0509(9) -0.0027(8) 0.0072(9) 0.0010(10)
F20 0.114(4) 0.117(5) 0.071(3) -0.007(3) 0.030(3) 0.008(4)
F21 0.110(4) 0.092(4) 0.088(4) -0.014(3) 0.035(3) -0.017(3)
F22 0.133(5) 0.064(3) 0.074(3) -0.003(2) 0.003(3) -0.008(3)
F23 0.120(4) 0.082(3) 0.067(3) 0.005(2) -0.015(3) -0.004(3)
F24 0.154(6) 0.065(3) 0.096(4) -0.013(3) 0.001(4) 0.001(3)
F25 0.114(4) 0.108(4) 0.063(3) -0.013(3) -0.010(3) 0.022(4)
P3 0.1063(17) 0.0582(12) 0.0544(11) -0.0049(9) -0.0019(11) -0.0097(11)
F30 0.172(6) 0.058(3) 0.086(4) -0.016(3) -0.032(4) 0.001(3)
F31 0.180(7) 0.072(4) 0.077(4) -0.002(3) -0.007(4) 0.026(4)
F32 0.146(6) 0.107(5) 0.135(6) -0.054(5) -0.025(5) -0.020(4)
F33 0.270(12) 0.092(5) 0.140(7) -0.022(4) -0.119(8) 0.046(6)
F34 0.155(7) 0.124(6) 0.153(7) -0.013(5) 0.076(6) -0.010(5)
F35 0.238(11) 0.166(8) 0.083(5) 0.004(5) 0.079(6) -0.049(8)
P4 0.160(19) 0.066(12) 0.066(10) -0.029(7) -0.017(9) 0.014(10)
F40 0.30(4) 0.053(11) 0.064(12) 0.002(9) 0.065(17) -0.004(13)
F41 0.16(2) 0.106(17) 0.073(12) -0.018(10) 0.015(13) 0.017(17)
F42 0.29(5) 0.032(9) 0.088(14) -0.004(8) -0.013(19) 0.022(13)
F43 0.24(3) 0.048(10) 0.062(11) -0.013(7) 0.027(13) -0.015(12)
F44 0.16(2) 0.10(2) 0.14(3) -0.03(2) -0.01(2) -0.079(17)
F45 0.18(2) 0.16(2) 0.19(2) 0.001(16) -0.028(17) 0.028(17)
P4' 0.125(7) 0.062(8) 0.077(7) -0.010(5) 0.014(5) -0.025(6)
F40' 0.104(10) 0.161(18) 0.094(10) -0.042(10) -0.008(7) 0.024(9)
F41' 0.172(19) 0.077(9) 0.085(8) -0.030(6) -0.012(10) -0.048(10)
F42' 0.25(2) 0.107(16) 0.054(6) 0.021(9) 0.026(9) -0.006(16)
F43' 0.177(17) 0.17(2) 0.16(2) 0.020(15) 0.093(15) 0.072(15)
F44' 0.169(17) 0.097(11) 0.117(14) 0.014(9) 0.004(12) -0.039(10)
F45' 0.195(18) 0.164(18) 0.198(17) -0.005(13) -0.039(14) 0.063(14)
N100 0.143(10) 0.107(8) 0.148(11) -0.017(7) 0.024(8) 0.022(7)
C100 0.115(8) 0.079(6) 0.070(5) -0.002(4) 0.009(5) -0.015(6)
C101 0.147(12) 0.085(8) 0.156(13) -0.009(8) 0.004(10) -0.002(8)
N200 0.065(7) 0.081(9) 0.107(12) -0.038(8) 0.028(8) -0.018(7)
C200 0.071(12) 0.064(11) 0.27(4) -0.049(17) -0.052(17) -0.007(10)
C201 0.084(14) 0.13(2) 0.22(4) 0.07(2) 0.036(18) -0.024(15)
O300 0.094(10) 0.141(14) 0.123(13) -0.054(11) 0.010(9) 0.012(9)
O400 0.39(9) 0.42(11) 0.13(3) 0.14(5) -0.15(5) -0.33(9)
O500 0.113(18) 0.19(3) 0.107(19) 0.009(19) 0.009(15) -0.091(19)

loop_
_atom_type_symbol
_atom_type_description
_atom_type_scat_dispersion_real
_atom_type_scat_dispersion_imag
_atom_type_scat_source
C C 0.0033 0.0016 'International Tables Vol C Tables 4.2.6.8 and 6.1.1.4'
H H 0.0000 0.0000 'International Tables Vol C Tables 4.2.6.8 and 6.1.1.4'
N N 0.0061 0.0033 'International Tables Vol C Tables 4.2.6.8 and 6.1.1.4'
O O 0.0106 0.0060 'International Tables Vol C Tables 4.2.6.8 and 6.1.1.4'
F F 0.0171 0.0103 'International Tables Vol C Tables 4.2.6.8 and 6.1.1.4'
P P 0.1023 0.0942 'International Tables Vol C Tables 4.2.6.8 and 6.1.1.4'
Ru Ru -1.2594 0.8363 'International Tables Vol C Tables 4.2.6.8 and 6.1.1.4'

loop_
_geom_angle_atom_site_label_1
_geom_angle_atom_site_label_2
_geom_angle_atom_site_label_3
_geom_angle
N5A Ru1A N2A 175.0(2)
N5A Ru1A N4A 78.2(2)
N2A Ru1A N4A 98.2(2)
N5A Ru1A N3A 105.2(2)
N2A Ru1A N3A 78.8(2)
N4A Ru1A N3A 100.3(2)
N5A Ru1A N6A 79.0(2)
N2A Ru1A N6A 104.6(2)
N4A Ru1A N6A 157.2(2)
N3A Ru1A N6A 83.7(2)
N5A Ru1A N1A 98.1(2)
N2A Ru1A N1A 78.0(2)
N4A Ru1A N1A 83.7(2)
N3A Ru1A N1A 156.7(2)
N6A Ru1A N1A 101.5(2)
C12A N1A C8A 119.3(6)
C12A N1A Ru1A 109.2(5)
C8A N1A Ru1A 129.8(5)
C23A N2A C13A 122.0(6)
C23A N2A Ru1A 119.1(5)
C13A N2A Ru1A 118.7(5)
C28A N3A C24A 117.9(6)
C28A N3A Ru1A 130.6(5)
C24A N3A Ru1A 110.6(4)
C2A O1A C1A 115.4(7)
C32A O2A C35A 119.1(10)
C32A O2A C35' 120.8(12)
C35A O2A C35' 120.0(13)
O1A C1A H1A1 109.5
O1A C1A H1A2 109.5
H1A1 C1A H1A2 109.5
O1A C1A H1A3 109.5
H1A1 C1A H1A3 109.5
H1A2 C1A H1A3 109.5
C3A C2A O1A 113.2(8)
C3A C2A C7A 122.7(8)
O1A C2A C7A 124.0(8)
C2A C3A C4A 119.0(8)
C2A C3A H3AA 120.5
C4A C3A H3AA 120.5
C3A C4A C5A 120.0(7)
C3A C4A H4AA 120.0
C5A C4A H4AA 120.0
C6A C5A C4A 117.7(7)
C6A C5A C8A 121.5(7)
C4A C5A C8A 120.5(7)
C5A C6A C7A 123.6(7)
C5A C6A H6AA 118.2
C7A C6A H6AA 118.2
C6A C7A C2A 116.7(8)
C6A C7A H7AA 121.6
C2A C7A H7AA 121.6
N1A C8A C9A 119.1(7)
N1A C8A C5A 120.5(6)
C9A C8A C5A 120.3(7)
C10A C9A C8A 121.0(8)
C10A C9A H9AA 119.5
C8A C9A H9AA 119.5
C9A C10A C11A 119.0(7)
C9A C10A H10A 120.5
C11A C10A H10A 120.5
C12A C11A C10A 119.7(8)
C12A C11A H11A 120.2
C10A C11A H11A 120.2
N1A C12A C11A 121.0(8)
N1A C12A C13A 117.0(6)
C11A C12A C13A 122.0(7)
N2A C13A C14A 119.1(7)
N2A C13A C12A 113.4(6)
C14A C13A C12A 127.5(7)
C15A C14A C13A 121.2(7)
C15A C14A H14A 119.4
C13A C14A H14A 119.4
C14A C15A C22A 117.0(6)
C14A C15A C16A 123.3(7)
C22A C15A C16A 119.6(7)
C21A C16A C17A 120.8(8)
C21A C16A C15A 119.5(7)
C17A C16A C15A 119.6(8)
C16A C17A C18A 118.4(9)
C16A C17A H17A 120.8
C18A C17A H17A 120.8
C19A C18A C17A 121.2(9)
C19A C18A H18A 119.4
C17A C18A H18A 119.4
C18A C19A C20A 120.4(8)
C18A C19A H19A 119.8
C20A C19A H19A 119.8
C19A C20A C21A 118.9(9)
C19A C20A H20A 120.6
C21A C20A H20A 120.6
C16A C21A C20A 120.3(7)
C16A C21A H21A 119.9
C20A C21A H21A 119.9
C23A C22A C15A 120.1(7)
C23A C22A H22A 120.0
C15A C22A H22A 119.9
N2A C23A C22A 120.4(7)
N2A C23A C24A 114.9(6)
C22A C23A C24A 124.7(7)
C25A C24A N3A 122.4(6)
C25A C24A C23A 122.1(7)
N3A C24A C23A 115.5(6)
C24A C25A C26A 119.0(7)
C24A C25A H25A 120.5
C26A C25A H25A 120.5
C27A C26A C25A 118.7(8)
C27A C26A H26A 120.7
C25A C26A H26A 120.7
C26A C27A C28A 121.8(7)
C26A C27A H27A 119.1
C28A C27A H27A 119.1
N3A C28A C27A 120.0(7)
N3A C28A C29A 122.5(7)
C27A C28A C29A 117.3(7)
C34A C29A C30A 120.0(7)
C34A C29A C28A 121.1(7)
C30A C29A C28A 118.3(7)
C31A C30A C29A 120.5(8)
C31A C30A H30A 119.7
C29A C30A H30A 119.7
C30A C31A C32A 119.7(8)
C30A C31A H31A 120.2
C32A C31A H31A 120.2
O2A C32A C31A 119.4(8)
O2A C32A C33A 119.5(9)
C31A C32A C33A 121.0(7)
C32A C33A C34A 118.4(8)
C32A C33A H33A 120.8
C34A C33A H33A 120.8
C29A C34A C33A 120.3(8)
C29A C34A H34A 119.9
C33A C34A H34A 119.9
O2A C35A H35A 109.5
O2A C35A H35B 109.5
O2A C35A H35C 109.5
O2A C35' H35G 109.5
O2A C35' H35H 109.5
H35G C35' H35H 109.5
O2A C35' H35I 109.5
H35G C35' H35I 109.5
H35H C35' H35I 109.5
C47A N4A C43A 116.5(6)
C47A N4A Ru1A 111.0(5)
C43A N4A Ru1A 131.1(5)
C58A N5A C48A 121.7(6)
C58A N5A Ru1A 119.6(5)
C48A N5A Ru1A 118.6(5)
C63A N6A C59A 116.2(6)
C63A N6A Ru1A 133.0(5)
C59A N6A Ru1A 109.9(5)
C37A O3A C36A 116.6(7)
C67A O4A C70A 115.9(8)
O3A C36A H36A 109.5
O3A C36A H36B 109.5
H36A C36A H36B 109.5
O3A C36A H36C 109.5
H36A C36A H36C 109.5
H36B C36A H36C 109.5
C42A C37A O3A 125.8(8)
C42A C37A C38A 118.6(7)
O3A C37A C38A 115.6(7)
C39A C38A C37A 120.7(7)
C39A C38A H38A 119.6
C37A C38A H38A 119.6
C38A C39A C40A 122.3(8)
C38A C39A H39A 118.9
C40A C39A H39A 118.9
C39A C40A C41A 116.8(7)
C39A C40A C43A 124.0(7)
C41A C40A C43A 118.5(6)
C42A C41A C40A 120.2(7)
C42A C41A H41A 119.9
C40A C41A H41A 119.9
C37A C42A C41A 121.3(7)
C37A C42A H42A 119.3
C41A C42A H42A 119.3
N4A C43A C44A 122.2(7)
N4A C43A C40A 119.0(7)
C44A C43A C40A 118.7(7)
C43A C44A C45A 118.5(8)
C43A C44A H44A 120.8
C45A C44A H44A 120.8
C46A C45A C44A 121.9(8)
C46A C45A H45A 119.0
C44A C45A H45A 119.0
C45A C46A C47A 117.1(7)
C45A C46A H46A 121.4
C47A C46A H46A 121.4
N4A C47A C46A 122.8(7)
N4A C47A C48A 115.5(6)
C46A C47A C48A 121.6(7)
N5A C48A C49A 120.0(7)
N5A C48A C47A 113.0(6)
C49A C48A C47A 126.9(7)
C48A C49A C50A 119.5(7)
C48A C49A H49A 120.2
C50A C49A H49A 120.2
C57A C50A C49A 117.3(7)
C57A C50A C51A 121.5(8)
C49A C50A C51A 121.1(8)
C56A C51A C52A 119.5(8)
C56A C51A C50A 122.3(9)
C52A C51A C50A 118.2(8)
C53A C52A C51A 119.6(9)
C53A C52A H52A 120.2
C51A C52A H52A 120.2
C54A C53A C52A 120.0(10)
C54A C53A H53A 120.0
C52A C53A H53A 120.0
C55A C54A C53A 119.8(10)
C55A C54A H54A 120.1
C53A C54A H54A 120.1
C54A C55A C56A 120.7(10)
C54A C55A H55A 119.6
C56A C55A H55A 119.6
C51A C56A C55A 119.7(10)
C51A C56A H56A 120.1
C55A C56A H56A 120.1
C58A C57A C50A 120.5(8)
C58A C57A H57A 119.8
C50A C57A H57A 119.8
N5A C58A C57A 120.7(7)
N5A C58A C59A 114.4(6)
C57A C58A C59A 124.7(7)
C60A C59A N6A 121.3(7)
C60A C59A C58A 123.2(7)
N6A C59A C58A 115.4(6)
C59A C60A C61A 120.9(7)
C59A C60A H60A 119.5
C61A C60A H60A 119.5
C62A C61A C60A 117.9(7)
C62A C61A H61A 121.1
C60A C61A H61A 121.1
C63A C62A C61A 119.6(8)
C63A C62A H62A 120.2
C61A C62A H62A 120.2
N6A C63A C62A 123.8(7)
N6A C63A C64A 120.0(6)
C62A C63A C64A 116.0(7)
C69A C64A C65A 117.8(7)
C69A C64A C63A 119.3(7)
C65A C64A C63A 122.0(7)
C66A C65A C64A 121.7(8)
C66A C65A H65A 119.1
C64A C65A H65A 119.1
C65A C66A C67A 118.6(7)
C65A C66A H66A 120.7
C67A C66A H66A 120.7
C68A C67A O4A 123.9(9)
C68A C67A C66A 121.9(8)
O4A C67A C66A 114.2(8)
C67A C68A C69A 117.0(8)
C67A C68A H68A 121.5
C69A C68A H68A 121.5
C64A C69A C68A 122.9(8)
C64A C69A H69A 118.5
C68A C69A H69A 118.5
O4A C70A H70A 109.5
O4A C70A H70B 109.5
H70A C70A H70B 109.5
O4A C70A H70C 109.5
H70A C70A H70C 109.5
H70B C70A H70C 109.5
N5B Ru1B N2B 177.0(3)
N5B Ru1B N3B 103.8(2)
N2B Ru1B N3B 78.7(2)
N5B Ru1B N4B 77.9(2)
N2B Ru1B N4B 100.1(2)
N3B Ru1B N4B 98.3(3)
N5B Ru1B N6B 78.4(2)
N2B Ru1B N6B 103.7(2)
N3B Ru1B N6B 84.9(2)
N4B Ru1B N6B 156.2(2)
N5B Ru1B N1B 99.1(2)
N2B Ru1B N1B 78.4(2)
N3B Ru1B N1B 157.1(2)
N4B Ru1B N1B 85.6(2)
N6B Ru1B N1B 100.7(2)
C8B N1B C12B 116.9(6)
C8B N1B Ru1B 130.9(5)
C12B N1B Ru1B 110.6(5)
C13B N2B C23B 120.3(6)
C13B N2B Ru1B 120.0(5)
C23B N2B Ru1B 119.7(5)
C28B N3B C24B 115.7(7)
C28B N3B Ru1B 132.3(5)
C24B N3B Ru1B 111.5(5)
C1B O1B C1B' 97.3(17)
C1B O1B C2B 125.2(16)
C1B' O1B C2B 132.5(15)
C32B O2B C35B 120.5(8)
O1B C1B H1B1 109.5
O1B C1B H1B2 109.5
O1B C1B H1B3 109.5
O1B C1B' H1B4 109.5
O1B C1B' H1B5 109.5
H1B4 C1B' H1B5 109.5
O1B C1B' H1B6 109.5
H1B4 C1B' H1B6 109.5
H1B5 C1B' H1B6 109.5
O1B C2B C3B 123.7(12)
O1B C2B C7B 118.1(12)
C3B C2B C7B 118.0(8)
C2B C3B C4B 121.5(9)
C2B C3B H3BA 119.3
C4B C3B H3BA 119.3
C5B C4B C3B 120.4(9)
C5B C4B H4BA 119.8
C3B C4B H4BA 119.8
C4B C5B C6B 118.5(7)
C4B C5B C8B 120.9(7)
C6B C5B C8B 120.1(7)
C7B C6B C5B 120.5(9)
C7B C6B H6BA 119.8
C5B C6B H6BA 119.8
C6B C7B C2B 120.8(10)
C6B C7B H7BA 119.6
C2B C7B H7BA 119.6
N1B C8B C9B 121.2(7)
N1B C8B C5B 121.2(6)
C9B C8B C5B 117.1(7)
C10B C9B C8B 120.4(8)
C10B C9B H9BA 119.8
C8B C9B H9BA 119.8
C9B C10B C11B 120.3(8)
C9B C10B H10B 119.8
C11B C10B H10B 119.8
C12B C11B C10B 117.3(7)
C12B C11B H11B 121.4
C10B C11B H11B 121.4
C11B C12B N1B 123.3(7)
C11B C12B C13B 121.6(7)
N1B C12B C13B 115.0(6)
N2B C13B C14B 121.2(7)
N2B C13B C12B 112.9(6)
C14B C13B C12B 125.9(7)
C13B C14B C15B 119.6(7)
C13B C14B H14B 120.2
C15B C14B H14B 120.2
C22B C15B C14B 118.1(7)
C22B C15B C16B 121.3(7)
C14B C15B C16B 120.6(7)
C17B C16B C21B 118.0(7)
C17B C16B C15B 123.0(8)
C21B C16B C15B 118.9(8)
C16B C17B C18B 121.9(9)
C16B C17B H17B 119.0
C18B C17B H17B 119.0
C19B C18B C17B 119.7(9)
C19B C18B H18B 120.1
C17B C18B H18B 120.1
C20B C19B C18B 118.7(9)
C20B C19B H19B 120.6
C18B C19B H19B 120.6
C19B C20B C21B 121.8(10)
C19B C20B H20B 119.1
C21B C20B H20B 119.1
C20B C21B C16B 119.6(9)
C20B C21B H21B 120.2
C16B C21B H21B 120.2
C23B C22B C15B 120.7(8)
C23B C22B H22B 119.6
C15B C22B H22B 119.6
N2B C23B C22B 120.0(7)
N2B C23B C24B 112.5(6)
C22B C23B C24B 127.5(7)
N3B C24B C25B 122.3(7)
N3B C24B C23B 116.9(7)
C25B C24B C23B 120.8(6)
C26B C25B C24B 119.7(7)
C26B C25B H25B 120.1
C24B C25B H25B 120.1
C27B C26B C25B 119.9(9)
C27B C26B H26B 120.0
C25B C26B H26B 120.1
C26B C27B C28B 119.3(8)
C26B C27B H27B 120.3
C28B C27B H27B 120.3
N3B C28B C27B 122.8(7)
N3B C28B C29B 120.2(7)
C27B C28B C29B 116.8(7)
C30B C29B C34B 119.2(7)
C30B C29B C28B 118.4(8)
C34B C29B C28B 121.9(7)
C29B C30B C31B 119.8(8)
C29B C30B H30B 120.1
C31B C30B H30B 120.1
C32B C31B C30B 121.0(8)
C32B C31B H31B 119.5
C30B C31B H31B 119.5
O2B C32B C31B 117.0(8)
O2B C32B C33B 123.3(8)
C31B C32B C33B 119.7(7)
C32B C33B C34B 119.5(8)
C32B C33B H33B 120.3
C34B C33B H33B 120.3
C29B C34B C33B 120.7(8)
C29B C34B H34B 119.6
C33B C34B H34B 119.6
O2B C35B H35D 109.5
O2B C35B H35E 109.5
H35D C35B H35E 109.5
O2B C35B H35F 109.5
H35D C35B H35F 109.5
H35E C35B H35F 109.5
C47B N4B C43B 117.5(6)
C47B N4B Ru1B 111.0(5)
C43B N4B Ru1B 130.5(5)
C48B N5B C58B 120.1(6)
C48B N5B Ru1B 120.2(5)
C58B N5B Ru1B 119.4(5)
C59B N6B C63B 116.7(6)
C59B N6B Ru1B 111.0(5)
C63B N6B Ru1B 131.0(5)
C37B O3B C36B 106.6(10)
C67B O4B C70B 116.1(7)
O3B C36B H36D 109.5
O3B C36B H36E 109.5
H36D C36B H36E 109.5
O3B C36B H36F 109.5
H36D C36B H36F 109.5
H36E C36B H36F 109.5
C38B C37B O3B 132.3(10)
C38B C37B C42B 122.3(8)
O3B C37B C42B 105.3(10)
C37B C38B C39B 121.0(10)
C37B C38B H38B 119.5
C39B C38B H38B 119.5
C38B C39B C40B 121.3(11)
C38B C39B H39B 119.4
C40B C39B H39B 119.4
C41B C40B C39B 120.4(8)
C41B C40B C43B 121.4(7)
C39B C40B C43B 117.4(9)
C40B C41B C42B 119.6(10)
C40B C41B H41B 120.2
C42B C41B H41B 120.2
C41B C42B C37B 115.1(10)
C41B C42B H42B 122.5
C37B C42B H42B 122.5
N4B C43B C44B 121.0(7)
N4B C43B C40B 119.3(7)
C44B C43B C40B 119.2(7)
C43B C44B C45B 120.2(8)
C43B C44B H44B 119.9
C45B C44B H44B 119.9
C46B C45B C44B 117.7(8)
C46B C45B H45B 121.1
C44B C45B H45B 121.1
C47B C46B C45B 120.8(7)
C47B C46B H46B 119.6
C45B C46B H46B 119.6
C46B C47B N4B 122.5(7)
C46B C47B C48B 122.3(6)
N4B C47B C48B 114.9(6)
N5B C48B C49B 121.2(7)
N5B C48B C47B 112.4(6)
C49B C48B C47B 126.1(7)
C48B C49B C50B 119.9(7)
C48B C49B H49B 120.0
C50B C49B H49B 120.0
C49B C50B C57B 118.7(7)
C49B C50B C51B 121.2(7)
C57B C50B C51B 120.1(7)
C56B C51B C52B 118.5(7)
C56B C51B C50B 120.3(7)
C52B C51B C50B 121.1(7)
C53B C52B C51B 122.6(9)
C53B C52B H52B 118.7
C51B C52B H52B 118.7
C52B C53B C54B 118.4(9)
C52B C53B H53B 120.8
C54B C53B H53B 120.8
C55B C54B C53B 119.5(8)
C55B C54B H54B 120.3
C53B C54B H54B 120.3
C54B C55B C56B 121.0(9)
C54B C55B H55B 119.5
C56B C55B H55B 119.5
C55B C56B C51B 119.9(8)
C55B C56B H56B 120.1
C51B C56B H56B 120.1
C58B C57B C50B 118.8(7)
C58B C57B H57B 120.6
C50B C57B H57B 120.6
N5B C58B C57B 121.1(7)
N5B C58B C59B 113.5(6)
C57B C58B C59B 125.3(7)
N6B C59B C60B 122.9(7)
N6B C59B C58B 115.8(6)
C60B C59B C58B 121.3(6)
C59B C60B C61B 119.8(7)
C59B C60B H60B 120.1
C61B C60B H60B 120.1
C60B C61B C62B 118.6(7)
C60B C61B H61B 120.7
C62B C61B H61B 120.7
C63B C62B C61B 119.4(7)
C63B C62B H62B 120.3
C61B C62B H62B 120.3
N6B C63B C62B 122.4(6)
N6B C63B C64B 120.8(6)
C62B C63B C64B 116.8(7)
C69B C64B C65B 118.6(7)
C69B C64B C63B 121.2(7)
C65B C64B C63B 118.8(6)
C66B C65B C64B 121.7(8)
C66B C65B H65B 119.2
C64B C65B H65B 119.2
C65B C66B C67B 120.5(8)
C65B C66B H66B 119.8
C67B C66B H66B 119.8
C68B C67B O4B 114.0(7)
C68B C67B C66B 120.0(7)
O4B C67B C66B 125.9(8)
C67B C68B C69B 119.7(7)
C67B C68B H68B 120.1
C69B C68B H68B 120.1
C64B C69B C68B 119.4(7)
C64B C69B H69B 120.3
C68B C69B H69B 120.3
O4B C70B H70D 109.5
O4B C70B H70E 109.5
H70D C70B H70E 109.5
O4B C70B H70F 109.5
H70D C70B H70F 109.5
H70E C70B H70F 109.5
F15 P1 F11 178.9(4)
F15 P1 F14 91.3(4)
F11 P1 F14 89.3(4)
F15 P1 F12 89.8(4)
F11 P1 F12 91.2(4)
F14 P1 F12 89.0(4)
F15 P1 F10 90.0(4)
F11 P1 F10 89.0(4)
F14 P1 F10 91.8(4)
F12 P1 F10 179.2(4)
F15 P1 F13 90.4(4)
F11 P1 F13 89.1(4)
F14 P1 F13 178.3(5)
F12 P1 F13 90.5(4)
F10 P1 F13 88.7(4)
F25 P2 F20 90.9(3)
F25 P2 F23 179.7(4)
F20 P2 F23 89.3(4)
F25 P2 F24 89.7(4)
F20 P2 F24 90.0(4)
F23 P2 F24 90.0(3)
F25 P2 F22 91.4(4)
F20 P2 F22 90.3(4)
F23 P2 F22 88.8(3)
F24 P2 F22 178.8(4)
F25 P2 F21 89.6(4)
F20 P2 F21 179.3(4)
F23 P2 F21 90.3(4)
F24 P2 F21 90.5(4)
F22 P2 F21 89.1(3)
F33 P3 F35 91.1(7)
F33 P3 F30 89.7(4)
F35 P3 F30 91.3(5)
F33 P3 F34 91.2(6)
F35 P3 F34 177.4(6)
F30 P3 F34 89.9(5)
F33 P3 F32 90.1(5)
F35 P3 F32 85.9(5)
F30 P3 F32 177.2(5)
F34 P3 F32 92.9(5)
F33 P3 F31 179.0(5)
F35 P3 F31 88.6(5)
F30 P3 F31 89.3(4)
F34 P3 F31 89.1(5)
F32 P3 F31 90.8(4)
F40 P4 F41 87(3)
F40 P4 F44 83(3)
F41 P4 F44 159(3)
F40 P4 F45 175(3)
F41 P4 F45 92(2)
F44 P4 F45 100(3)
F40 P4 F42 81(2)
F41 P4 F42 82(3)
F44 P4 F42 78(2)
F45 P4 F42 104(3)
F40 P4 F43 86(2)
F41 P4 F43 96(2)
F44 P4 F43 101(3)
F45 P4 F43 90(3)
F42 P4 F43 166(3)
F43' P4' F42' 174(3)
F43' P4' F45' 87.8(16)
F42' P4' F45' 86.3(17)
F43' P4' F41' 85.5(17)
F42' P4' F41' 93.7(14)
F45' P4' F41' 93.2(18)
F43' P4' F44' 83.9(17)
F42' P4' F44' 97(2)
F45' P4' F44' 91(2)
F41' P4' F44' 168.6(18)
F43' P4' F40' 89.5(17)
F42' P4' F40' 96(2)
F45' P4' F40' 176.8(17)
F41' P4' F40' 88.4(16)
F44' P4' F40' 87.3(18)
N100 C100 C101 177.1(14)
C100 C101 H10C 109.5
C100 C101 H10D 109.5
H10C C101 H10D 109.5
C100 C101 H10E 109.5
H10C C101 H10E 109.5
H10D C101 H10E 109.5
N200 C200 C201 169(4)
C200 C201 H20C 109.5
C200 C201 H20D 109.5
H20C C201 H20D 109.5
C200 C201 H20E 109.5
H20C C201 H20E 109.5
H20D C201 H20E 109.5

loop_
_geom_bond_atom_site_label_1
_geom_bond_atom_site_label_2
_geom_bond_distance
Ru1A N5A 1.977(6)
Ru1A N2A 1.977(6)
Ru1A N4A 2.125(6)
Ru1A N3A 2.132(6)
Ru1A N6A 2.136(6)
Ru1A N1A 2.145(6)
N1A C12A 1.370(9)
N1A C8A 1.375(9)
N2A C23A 1.329(10)
N2A C13A 1.352(9)
N3A C28A 1.358(9)
N3A C24A 1.393(9)
O1A C2A 1.395(10)
O1A C1A 1.447(12)
O2A C32A 1.366(9)
O2A C35A 1.444(19)
O2A C35' 1.52(2)
C1A H1A1 0.9800
C1A H1A2 0.9800
C1A H1A3 0.9800
C2A C3A 1.367(13)
C2A C7A 1.396(12)
C3A C4A 1.404(11)
C3A H3AA 0.9500
C4A C5A 1.419(10)
C4A H4AA 0.9500
C5A C6A 1.374(11)
C5A C8A 1.447(10)
C6A C7A 1.387(11)
C6A H6AA 0.9500
C7A H7AA 0.9500
C8A C9A 1.409(11)
C9A C10A 1.360(12)
C9A H9AA 0.9500
C10A C11A 1.393(13)
C10A H10A 0.9500
C11A C12A 1.385(11)
C11A H11A 0.9500
C12A C13A 1.424(12)
C13A C14A 1.393(9)
C14A C15A 1.388(11)
C14A H14A 0.9500
C15A C22A 1.406(10)
C15A C16A 1.485(10)
C16A C21A 1.355(12)
C16A C17A 1.384(12)
C17A C18A 1.408(13)
C17A H17A 0.9500
C18A C19A 1.356(16)
C18A H18A 0.9500
C19A C20A 1.372(13)
C19A H19A 0.9500
C20A C21A 1.423(11)
C20A H20A 0.9500
C21A H21A 0.9500
C22A C23A 1.392(10)
C22A H22A 0.9500
C23A C24A 1.446(9)
C24A C25A 1.378(11)
C25A C26A 1.382(12)
C25A H25A 0.9500
C26A C27A 1.365(12)
C26A H26A 0.9500
C27A C28A 1.397(11)
C27A H27A 0.9500
C28A C29A 1.474(10)
C29A C34A 1.382(12)
C29A C30A 1.392(11)
C30A C31A 1.365(11)
C30A H30A 0.9500
C31A C32A 1.391(14)
C31A H31A 0.9500
C32A C33A 1.395(13)
C33A C34A 1.402(11)
C33A H33A 0.9500
C34A H34A 0.9500
C35A H35A 0.9800
C35A H35B 0.9800
C35A H35C 0.9800
C35' H35G 0.9800
C35' H35H 0.9800
C35' H35I 0.9800
N4A C47A 1.351(9)
N4A C43A 1.374(9)
N5A C58A 1.329(9)
N5A C48A 1.352(10)
N6A C63A 1.350(10)
N6A C59A 1.416(9)
O3A C37A 1.366(9)
O3A C36A 1.429(12)
O4A C67A 1.380(9)
O4A C70A 1.424(13)
C36A H36A 0.9800
C36A H36B 0.9800
C36A H36C 0.9800
C37A C42A 1.358(11)
C37A C38A 1.419(12)
C38A C39A 1.340(11)
C38A H38A 0.9500
C39A C40A 1.403(9)
C39A H39A 0.9500
C40A C41A 1.420(11)
C40A C43A 1.476(10)
C41A C42A 1.393(11)
C41A H41A 0.9500
C42A H42A 0.9500
C43A C44A 1.375(11)
C44A C45A 1.381(12)
C44A H44A 0.9500
C45A C46A 1.338(12)
C45A H45A 0.9500
C46A C47A 1.427(11)
C46A H46A 0.9500
C47A C48A 1.462(10)
C48A C49A 1.388(10)
C49A C50A 1.418(11)
C49A H49A 0.9500
C50A C57A 1.395(12)
C50A C51A 1.476(10)
C51A C56A 1.336(14)
C51A C52A 1.410(13)
C52A C53A 1.391(12)
C52A H52A 0.9500
C53A C54A 1.371(16)
C53A H53A 0.9500
C54A C55A 1.351(18)
C54A H54A 0.9500
C55A C56A 1.422(13)
C55A H55A 0.9500
C56A H56A 0.9500
C57A C58A 1.379(9)
C57A H57A 0.9500
C58A C59A 1.459(11)
C59A C60A 1.351(11)
C60A C61A 1.394(13)
C60A H60A 0.9500
C61A C62A 1.391(12)
C61A H61A 0.9500
C62A C63A 1.364(11)
C62A H62A 0.9500
C63A C64A 1.494(10)
C64A C69A 1.380(11)
C64A C65A 1.389(10)
C65A C66A 1.368(10)
C65A H65A 0.9500
C66A C67A 1.409(13)
C66A H66A 0.9500
C67A C68A 1.374(14)
C68A C69A 1.402(12)
C68A H68A 0.9500
C69A H69A 0.9500
C70A H70A 0.9800
C70A H70B 0.9800
C70A H70C 0.9800
Ru1B N5B 1.961(5)
Ru1B N2B 1.985(5)
Ru1B N3B 2.124(6)
Ru1B N4B 2.135(6)
Ru1B N6B 2.152(7)
Ru1B N1B 2.156(6)
N1B C8B 1.335(10)
N1B C12B 1.377(9)
N2B C13B 1.344(9)
N2B C23B 1.356(10)
N3B C28B 1.363(10)
N3B C24B 1.379(9)
O1B C1B 1.250(16)
O1B C1B' 1.29(2)
O1B C2B 1.307(12)
O2B C32B 1.360(9)
O2B C35B 1.375(13)
C1B H1B1 0.9800
C1B H1B2 0.9800
C1B H1B3 0.9800
C1B' H1B4 0.9800
C1B' H1B5 0.9800
C1B' H1B6 0.9800
C2B C3B 1.341(16)
C2B C7B 1.432(17)
C3B C4B 1.398(12)
C3B H3BA 0.9500
C4B C5B 1.389(11)
C4B H4BA 0.9500
C5B C6B 1.394(11)
C5B C8B 1.477(10)
C6B C7B 1.360(12)
C6B H6BA 0.9500
C7B H7BA 0.9500
C8B C9B 1.399(11)
C9B C10B 1.339(12)
C9B H9BA 0.9500
C10B C11B 1.382(14)
C10B H10B 0.9500
C11B C12B 1.376(11)
C11B H11B 0.9500
C12B C13B 1.495(10)
C13B C14B 1.380(9)
C14B C15B 1.390(11)
C14B H14B 0.9500
C15B C22B 1.384(11)
C15B C16B 1.474(9)
C16B C17B 1.356(12)
C16B C21B 1.394(13)
C17B C18B 1.394(11)
C17B H17B 0.9500
C18B C19B 1.371(15)
C18B H18B 0.9500
C19B C20B 1.359(15)
C19B H19B 0.9500
C20B C21B 1.385(12)
C20B H20B 0.9500
C21B H21B 0.9500
C22B C23B 1.379(10)
C22B H22B 0.9500
C23B C24B 1.465(10)
C24B C25B 1.384(11)
C25B C26B 1.363(12)
C25B H25B 0.9500
C26B C27B 1.342(13)
C26B H26B 0.9500
C27B C28B 1.399(13)
C27B H27B 0.9500
C28B C29B 1.493(10)
C29B C30B 1.389(12)
C29B C34B 1.390(12)
C30B C31B 1.395(10)
C30B H30B 0.9500
C31B C32B 1.368(12)
C31B H31B 0.9500
C32B C33B 1.394(12)
C33B C34B 1.395(10)
C33B H33B 0.9500
C34B H34B 0.9500
C35B H35D 0.9800
C35B H35E 0.9800
C35B H35F 0.9800
N4B C47B 1.376(9)
N4B C43B 1.380(9)
N5B C48B 1.350(10)
N5B C58B 1.358(9)
N6B C59B 1.356(9)
N6B C63B 1.364(9)
O3B C37B 1.414(12)
O3B C36B 1.607(15)
O4B C67B 1.371(9)
O4B C70B 1.442(11)
C36B H36D 0.9800
C36B H36E 0.9800
C36B H36F 0.9800
C37B C38B 1.295(16)
C37B C42B 1.480(17)
C38B C39B 1.309(14)
C38B H38B 0.9500
C39B C40B 1.416(11)
C39B H39B 0.9500
C40B C41B 1.350(14)
C40B C43B 1.476(11)
C41B C42B 1.414(13)
C41B H41B 0.9500
C42B H42B 0.9500
C43B C44B 1.388(13)
C44B C45B 1.401(13)
C44B H44B 0.9500
C45B C46B 1.381(12)
C45B H45B 0.9500
C46B C47B 1.357(11)
C46B H46B 0.9500
C47B C48B 1.477(10)
C48B C49B 1.360(10)
C49B C50B 1.395(10)
C49B H49B 0.9500
C50B C57B 1.404(11)
C50B C51B 1.496(9)
C51B C56B 1.387(12)
C51B C52B 1.388(11)
C52B C53B 1.353(12)
C52B H52B 0.9500
C53B C54B 1.427(16)
C53B H53B 0.9500
C54B C55B 1.363(15)
C54B H54B 0.9500
C55B C56B 1.387(11)
C55B H55B 0.9500
C56B H56B 0.9500
C57B C58B 1.378(10)
C57B H57B 0.9500
C58B C59B 1.458(10)
C59B C60B 1.370(10)
C60B C61B 1.371(12)
C60B H60B 0.9500
C61B C62B 1.382(11)
C61B H61B 0.9500
C62B C63B 1.381(10)
C62B H62B 0.9500
C63B C64B 1.496(9)
C64B C69B 1.371(10)
C64B C65B 1.402(12)
C65B C66B 1.348(12)
C65B H65B 0.9500
C66B C67B 1.378(12)
C66B H66B 0.9500
C67B C68B 1.367(12)
C68B C69B 1.434(10)
C68B H68B 0.9500
C69B H69B 0.9500
C70B H70D 0.9800
C70B H70E 0.9800
C70B H70F 0.9800
P1 F15 1.563(6)
P1 F11 1.565(5)
P1 F14 1.586(6)
P1 F12 1.588(6)
P1 F10 1.592(6)
P1 F13 1.595(6)
P2 F25 1.576(5)
P2 F20 1.587(6)
P2 F23 1.589(6)
P2 F24 1.591(6)
P2 F22 1.592(6)
P2 F21 1.604(6)
P3 F33 1.547(8)
P3 F35 1.558(7)
P3 F30 1.567(6)
P3 F34 1.572(8)
P3 F32 1.576(6)
P3 F31 1.596(7)
P4 F40 1.50(5)
P4 F41 1.57(4)
P4 F44 1.58(4)
P4 F45 1.61(7)
P4 F42 1.63(5)
P4 F43 1.75(4)
P4' F43' 1.45(3)
P4' F42' 1.52(2)
P4' F45' 1.55(4)
P4' F41' 1.58(2)
P4' F44' 1.60(3)
P4' F40' 1.63(3)
N100 C100 1.145(15)
C100 C101 1.502(18)
C101 H10C 0.9800
C101 H10D 0.9800
C101 H10E 0.9800
N200 C200 1.22(3)
C200 C201 1.26(4)
C201 H20C 0.9800
C201 H20D 0.9800
C201 H20E 0.9800
